data_7224014
loop_
_publ_author_name
'Sun, Lei'
'Chen, Hui'
'Ma, Cheng-Bing'
'Chen, Chengneng'

_publ_section_title
;
 A New Topology of Hexanuclear [MnIII4LnIII2 ] Clusters: Syntheses,
 Structures, and Magnetic Properties
;
_journal_name_full 'RSC Adv.'
_journal_paper_doi 10.1039/C5RA25526K
_journal_year 2016
_chemical_formula_sum 'C41 H51 La2 Mn4 N11 O30'
_chemical_formula_weight 1675.51
_chemical_name_systematic Mn4La2
_space_group_IT_number 2
_symmetry_cell_setting triclinic
_symmetry_space_group_name_Hall '-P 1'
_symmetry_space_group_name_H-M 'P -1'
_atom_sites_solution_hydrogens geom
_atom_sites_solution_primary direct
_atom_sites_solution_secondary difmap
_audit_creation_method SHELXL-97
_audit_update_record
;
2015-11-27 deposited with the CCDC.
2016-01-22 downloaded from the CCDC.
;
_cell_angle_alpha 93.405(2)
_cell_angle_beta 91.388(3)
_cell_angle_gamma 108.443(3)
_cell_formula_units_Z 2
_cell_length_a 11.7735(4)
_cell_length_b 16.3609(4)
_cell_length_c 17.8475(5)
_cell_measurement_reflns_used 10617
_cell_measurement_temperature 100(2)
_cell_measurement_theta_max 73.4770
_cell_measurement_theta_min 3.8910
_cell_volume 3252.19(17)
_computing_cell_refinement
;
CrysAlisPro, Agilent Technologies,
Version 1.171.37.31 (release 14-01-2014 CrysAlis171 .NET)
(compiled Jan 14 2014,18:38:05)
;
_computing_data_collection
;
CrysAlisPro, Agilent Technologies,
Version 1.171.37.31 (release 14-01-2014 CrysAlis171 .NET)
(compiled Jan 14 2014,18:38:05)
;
_computing_data_reduction
;
CrysAlisPro, Agilent Technologies,
Version 1.171.37.31 (release 14-01-2014 CrysAlis171 .NET)
(compiled Jan 14 2014,18:38:05)
;
_computing_molecular_graphics
;
diamond 3.0
;
_computing_publication_material
;
olex2-2.1
;
_computing_structure_refinement 'SHELXL-97 (Sheldrick, 1997)'
_computing_structure_solution 'SHELXS-97 (Sheldrick, 1990)'
_diffrn_ambient_temperature 100(2)
_diffrn_detector_area_resol_mean 10.5594
_diffrn_measured_fraction_theta_full 0.998
_diffrn_measured_fraction_theta_max 0.998
_diffrn_measurement_device_type 'SuperNova, Dual, Cu at zero, Atlas'
_diffrn_radiation_monochromator graphite
_diffrn_radiation_source 'fine-focus sealed tube'
_diffrn_radiation_type CuK\a
_diffrn_radiation_wavelength 1.54184
_diffrn_reflns_av_R_equivalents 0.0445
_diffrn_reflns_av_sigmaI/netI 0.0559
_diffrn_reflns_limit_h_max 14
_diffrn_reflns_limit_h_min -14
_diffrn_reflns_limit_k_max 13
_diffrn_reflns_limit_k_min -19
_diffrn_reflns_limit_l_max 19
_diffrn_reflns_limit_l_min -21
_diffrn_reflns_number 22199
_diffrn_reflns_theta_full 69.00
_diffrn_reflns_theta_max 69.00
_diffrn_reflns_theta_min 3.91
_diffrn_standards_number 23390
_exptl_absorpt_coefficient_mu 16.834
_exptl_absorpt_correction_T_max 1.00000
_exptl_absorpt_correction_T_min 0.25272
_exptl_absorpt_correction_type multi-scan
_exptl_absorpt_process_details
;
CrysAlisPro, Agilent Technologies,
Version 1.171.37.31 (release 14-01-2014 CrysAlis171 .NET)
(compiled Jan 14 2014,18:38:05)
Empirical absorption correction using spherical harmonics,
 implemented in SCALE3 ABSPACK scaling algorithm.
;
_exptl_crystal_colour black
_exptl_crystal_density_diffrn 1.711
_exptl_crystal_density_method 'not measured'
_exptl_crystal_description block
_exptl_crystal_F_000 1656
_exptl_crystal_preparation 'Magnetic properties'
_exptl_crystal_size_max 0.28
_exptl_crystal_size_mid 0.26
_exptl_crystal_size_min 0.24
_refine_diff_density_max 2.583
_refine_diff_density_min -1.721
_refine_diff_density_rms 0.172
_refine_ls_extinction_method none
_refine_ls_goodness_of_fit_ref 0.871
_refine_ls_hydrogen_treatment mixed
_refine_ls_matrix_type full
_refine_ls_number_parameters 808
_refine_ls_number_reflns 12083
_refine_ls_number_restraints 0
_refine_ls_restrained_S_all 0.871
_refine_ls_R_factor_all 0.0612
_refine_ls_R_factor_gt 0.0530
_refine_ls_shift/su_max 0.041
_refine_ls_shift/su_mean 0.001
_refine_ls_structure_factor_coef Fsqd
_refine_ls_weighting_details 'calc w=1/[\s^2^(Fo^2^)+(0.1213P)^2^+6.2090P] where P=(Fo^2^+2Fc^2^)/3'
_refine_ls_weighting_scheme calc
_refine_ls_wR_factor_gt 0.1417
_refine_ls_wR_factor_ref 0.1514
_reflns_number_gt 10185
_reflns_number_total 12083
_reflns_threshold_expression >2sigma(I)
_cod_data_source_file c5ra25526k2.cif
_cod_data_source_block s
_cod_original_cell_volume 3252.21(17)
_cod_original_sg_symbol_H-M p-1
_cod_database_code 7224014
_audit_block_doi 10.5517/cc1k9nzh

loop_
_symmetry_equiv_pos_as_xyz
'x, y, z'
'-x, -y, -z'

loop_
_atom_site_label
_atom_site_type_symbol
_atom_site_fract_x
_atom_site_fract_y
_atom_site_fract_z
_atom_site_U_iso_or_equiv
_atom_site_adp_type
_atom_site_occupancy
_atom_site_symmetry_multiplicity
_atom_site_calc_flag
_atom_site_refinement_flags
_atom_site_disorder_assembly
_atom_site_disorder_group
La1 La 0.31283(3) 0.274109(18) 0.875779(15) 0.01999(10) Uani 1 1 d . . .
La2 La 0.33868(3) 0.147223(18) 0.529342(16) 0.02062(10) Uani 1 1 d . . .
Mn1 Mn 0.21293(7) 0.24456(5) 0.67796(5) 0.02014(18) Uani 1 1 d . . .
Mn2 Mn 0.44146(7) 0.18988(5) 0.72156(4) 0.01873(17) Uani 1 1 d . . .
Mn3 Mn 0.58806(7) 0.38576(5) 0.79116(5) 0.02282(19) Uani 1 1 d . . .
Mn4 Mn 0.34330(8) 0.44070(5) 0.75191(5) 0.02313(19) Uani 1 1 d . . .
O1 O 0.1632(3) 0.1547(2) 0.6005(2) 0.0242(8) Uani 1 1 d . . .
O2 O 0.1815(4) 0.3322(3) 0.6021(2) 0.0335(9) Uani 1 1 d . . .
O3 O 0.2949(4) 0.4614(3) 0.6528(2) 0.0323(9) Uani 1 1 d . . .
O4 O 0.3879(3) 0.0938(2) 0.6498(2) 0.0230(8) Uani 1 1 d . . .
O5 O 0.6109(4) 0.2321(3) 0.6637(2) 0.0282(8) Uani 1 1 d . . .
O6 O 0.7226(4) 0.3487(3) 0.7332(2) 0.0345(9) Uani 1 1 d . . .
O7 O 0.5097(3) 0.4080(2) 0.7011(2) 0.0249(8) Uani 1 1 d . . .
O8 O 0.6640(4) 0.3880(3) 0.8884(2) 0.0295(9) Uani 1 1 d . . .
O9 O 0.5067(4) 0.3274(3) 0.9569(2) 0.0268(8) Uani 1 1 d . . .
O10 O 0.4265(4) 0.4339(2) 0.8438(2) 0.0254(8) Uani 1 1 d . . .
O11 O 0.2645(3) 0.1649(2) 0.7632(2) 0.0231(8) Uani 1 1 d . . .
O12 O 0.3522(4) 0.1366(3) 0.9191(2) 0.0289(8) Uani 1 1 d . . .
O13 O 0.3226(4) 0.0855(3) 1.0282(3) 0.0476(12) Uani 1 1 d . . .
O14 O 0.2774(4) 0.2003(3) 1.0056(2) 0.0309(9) Uani 1 1 d . . .
O15 O 0.2822(4) 0.3870(3) 0.9857(2) 0.0320(9) Uani 1 1 d . . .
O16 O 0.1183(5) 0.4203(4) 0.9990(3) 0.0524(13) Uani 1 1 d . . .
O17 O 0.1275(4) 0.3232(3) 0.9121(2) 0.0325(9) Uani 1 1 d . . .
O18 O 0.5045(4) 0.2920(3) 0.5050(3) 0.0376(10) Uani 1 1 d . . .
O19 O 0.4741(5) 0.4058(3) 0.4636(3) 0.0531(13) Uani 1 1 d . . .
O20 O 0.3242(4) 0.2868(3) 0.4711(2) 0.0370(10) Uani 1 1 d . . .
O21 O 0.3658(5) 0.1335(3) 0.3838(3) 0.0453(12) Uani 1 1 d . . .
O22 O 0.2262(7) 0.1303(4) 0.3005(3) 0.073(2) Uani 1 1 d . . .
O23 O 0.1807(4) 0.1101(3) 0.4171(3) 0.0432(11) Uani 1 1 d . . .
O24 O 0.5503(4) 0.1407(3) 0.5265(3) 0.0388(10) Uani 1 1 d . . .
H24A H 0.5882 0.1658 0.5649 0.058 Uiso 1 1 calc R . .
O25 O 0.3366(3) -0.0144(3) 0.4931(2) 0.0281(8) Uani 1 1 d . . .
O26 O 0.2013(4) -0.1324(3) 0.5231(3) 0.0427(11) Uani 1 1 d . . .
O27 O 0.1747(4) -0.0079(3) 0.5452(2) 0.0321(9) Uani 1 1 d . . .
O28 O 0.2560(3) 0.3274(2) 0.7569(2) 0.0214(7) Uani 1 1 d . . .
O29 O 0.3773(3) 0.2549(2) 0.6455(2) 0.0226(8) Uani 1 1 d . . .
O30 O 0.4828(3) 0.2772(2) 0.7969(2) 0.0215(7) Uani 1 1 d . . .
N1 N 0.0344(4) 0.2015(3) 0.6996(3) 0.0267(10) Uani 1 1 d . . .
N2 N 0.4977(4) 0.1017(3) 0.7781(3) 0.0234(9) Uani 1 1 d . . .
N3 N 0.6948(5) 0.5098(3) 0.7784(3) 0.0311(11) Uani 1 1 d . . .
N4 N 0.4426(5) 0.5681(3) 0.7695(3) 0.0286(10) Uani 1 1 d . . .
N5 N 0.1071(4) 0.1356(3) 0.8728(3) 0.0266(10) Uani 1 1 d . . .
N6 N 0.1977(5) 0.4861(3) 0.8068(3) 0.0353(12) Uani 1 1 d . B .
N7 N 0.1749(5) 0.3780(3) 0.9665(3) 0.0312(11) Uani 1 1 d . . .
N8 N 0.3171(4) 0.1394(3) 0.9851(3) 0.0294(11) Uani 1 1 d . . .
N9 N 0.2358(4) -0.0537(3) 0.5205(3) 0.0284(10) Uani 1 1 d . . .
N10 N 0.2588(7) 0.1254(4) 0.3648(3) 0.0493(16) Uani 1 1 d . . .
N11 N 0.4359(5) 0.3305(3) 0.4789(3) 0.0314(11) Uani 1 1 d . . .
C1 C -0.0185(5) 0.2271(4) 0.7585(3) 0.0282(12) Uani 1 1 d . . .
H1A H 0.0267 0.2721 0.7918 0.034 Uiso 1 1 calc R . .
C2 C -0.1379(6) 0.1881(4) 0.7703(3) 0.0339(14) Uani 1 1 d . . .
H2A H -0.1738 0.2074 0.8105 0.041 Uiso 1 1 calc R . .
C3 C -0.2039(5) 0.1197(5) 0.7215(4) 0.0367(14) Uani 1 1 d . . .
H3A H -0.2840 0.0912 0.7297 0.044 Uiso 1 1 calc R . .
C4 C -0.1499(5) 0.0940(4) 0.6607(3) 0.0278(12) Uani 1 1 d . . .
H4A H -0.1933 0.0487 0.6270 0.033 Uiso 1 1 calc R . .
C5 C -0.0299(5) 0.1368(3) 0.6508(3) 0.0222(10) Uani 1 1 d . . .
C6 C 0.0383(5) 0.1167(4) 0.5858(3) 0.0268(11) Uani 1 1 d . . .
H6B H 0.0192 0.0546 0.5773 0.032 Uiso 1 1 calc R . .
H6C H 0.0145 0.1385 0.5407 0.032 Uiso 1 1 calc R . .
C7 C 0.2271(6) 0.4113(4) 0.6003(3) 0.0325(13) Uani 1 1 d . . .
C8 C 0.2046(7) 0.4557(5) 0.5323(4) 0.0460(17) Uani 1 1 d . . .
H8A H 0.2791 0.4787 0.5073 0.055 Uiso 1 1 calc R . .
H8B H 0.1774 0.5037 0.5485 0.055 Uiso 1 1 calc R . .
C9 C 0.1091(10) 0.3933(8) 0.4753(5) 0.079(3) Uani 1 1 d . . .
H9A H 0.0981 0.4240 0.4329 0.119 Uiso 1 1 calc R . .
H9B H 0.0344 0.3716 0.4993 0.119 Uiso 1 1 calc R . .
H9C H 0.1360 0.3460 0.4586 0.119 Uiso 1 1 calc R . .
C10 C 0.5554(5) 0.1151(4) 0.8464(3) 0.0307(12) Uani 1 1 d . . .
H10A H 0.5730 0.1689 0.8725 0.037 Uiso 1 1 calc R . .
C11 C 0.5889(6) 0.0510(5) 0.8781(4) 0.0401(15) Uani 1 1 d . . .
H11A H 0.6284 0.0611 0.9251 0.048 Uiso 1 1 calc R . .
C12 C 0.5628(8) -0.0279(5) 0.8391(4) 0.052(2) Uani 1 1 d . . .
H12A H 0.5841 -0.0720 0.8601 0.063 Uiso 1 1 calc R . .
C13 C 0.5049(7) -0.0426(4) 0.7687(4) 0.0423(16) Uani 1 1 d . . .
H13A H 0.4883 -0.0957 0.7416 0.051 Uiso 1 1 calc R . .
C14 C 0.4723(5) 0.0245(4) 0.7398(3) 0.0274(12) Uani 1 1 d . . .
C15 C 0.4109(5) 0.0170(4) 0.6652(3) 0.0283(12) Uani 1 1 d . . .
H15A H 0.4604 0.0035 0.6268 0.034 Uiso 1 1 calc R . .
H15B H 0.3358 -0.0301 0.6635 0.034 Uiso 1 1 calc R . .
C16 C 0.7041(5) 0.2963(4) 0.6758(3) 0.0279(12) Uani 1 1 d . . .
C17 C 0.7985(6) 0.3124(5) 0.6181(4) 0.0410(15) Uani 1 1 d . . .
H17A H 0.7623 0.3175 0.5699 0.049 Uiso 1 1 calc R . .
H17B H 0.8271 0.2630 0.6131 0.049 Uiso 1 1 calc R . .
C18 C 0.9068(8) 0.3948(6) 0.6377(6) 0.068(3) Uani 1 1 d . . .
H18A H 0.9641 0.4009 0.5993 0.102 Uiso 1 1 calc R . .
H18B H 0.9435 0.3902 0.6851 0.102 Uiso 1 1 calc R . .
H18C H 0.8797 0.4444 0.6406 0.102 Uiso 1 1 calc R . .
C19 C 0.7768(6) 0.5597(4) 0.8284(4) 0.0402(15) Uani 1 1 d . . .
H19A H 0.7857 0.5399 0.8753 0.048 Uiso 1 1 calc R . .
C20 C 0.8499(7) 0.6418(5) 0.8117(5) 0.054(2) Uani 1 1 d . . .
H20A H 0.9081 0.6761 0.8465 0.065 Uiso 1 1 calc R . .
C21 C 0.8336(7) 0.6707(5) 0.7421(5) 0.054(2) Uani 1 1 d . . .
H21A H 0.8802 0.7253 0.7301 0.065 Uiso 1 1 calc R . .
C22 C 0.7481(6) 0.6184(4) 0.6905(4) 0.0416(16) Uani 1 1 d . . .
H22A H 0.7366 0.6373 0.6437 0.050 Uiso 1 1 calc R . .
C23 C 0.6799(5) 0.5373(4) 0.7100(3) 0.0310(13) Uani 1 1 d . . .
C24 C 0.5859(6) 0.4718(4) 0.6582(3) 0.0294(12) Uani 1 1 d . . .
H24B H 0.5390 0.5007 0.6313 0.035 Uiso 1 1 calc R . .
H24C H 0.6249 0.4447 0.6217 0.035 Uiso 1 1 calc R . .
C25 C 0.6167(5) 0.3558(4) 0.9484(3) 0.0264(11) Uani 1 1 d . A .
C28 C 0.4552(6) 0.6298(4) 0.7210(4) 0.0319(13) Uani 1 1 d . . .
H28A H 0.4155 0.6154 0.6740 0.038 Uiso 1 1 calc R . .
C29 C 0.5254(7) 0.7137(4) 0.7391(4) 0.0429(16) Uani 1 1 d . . .
H29A H 0.5340 0.7557 0.7049 0.051 Uiso 1 1 calc R . .
C30 C 0.5839(7) 0.7345(4) 0.8107(4) 0.0417(16) Uani 1 1 d . . .
H30A H 0.6325 0.7907 0.8242 0.050 Uiso 1 1 calc R . .
C31 C 0.5690(6) 0.6711(4) 0.8609(4) 0.0356(14) Uani 1 1 d . . .
H31A H 0.6063 0.6842 0.9086 0.043 Uiso 1 1 calc R . .
C32 C 0.4967(6) 0.5869(4) 0.8386(3) 0.0302(12) Uani 1 1 d . . .
C33 C 0.4728(5) 0.5134(4) 0.8882(3) 0.0289(12) Uani 1 1 d . . .
H33A H 0.5464 0.5153 0.9149 0.035 Uiso 1 1 calc R . .
H33B H 0.4154 0.5182 0.9249 0.035 Uiso 1 1 calc R . .
C36 C 0.0231(5) 0.1260(4) 0.9248(3) 0.0309(12) Uani 1 1 d . . .
H36A H 0.0326 0.1708 0.9615 0.037 Uiso 1 1 calc R . .
C37 C -0.0763(6) 0.0530(4) 0.9262(4) 0.0354(14) Uani 1 1 d . . .
H37A H -0.1329 0.0490 0.9625 0.042 Uiso 1 1 calc R . .
C38 C -0.0891(6) -0.0146(4) 0.8713(4) 0.0405(15) Uani 1 1 d . . .
H38A H -0.1541 -0.0650 0.8708 0.049 Uiso 1 1 calc R . .
C39 C -0.0043(6) -0.0051(4) 0.8185(4) 0.0382(14) Uani 1 1 d . . .
H39A H -0.0121 -0.0488 0.7810 0.046 Uiso 1 1 calc R . .
C40 C 0.0926(5) 0.0694(4) 0.8211(3) 0.0257(11) Uani 1 1 d . . .
C41 C 0.1919(5) 0.0786(3) 0.7669(3) 0.0255(11) Uani 1 1 d . . .
H41A H 0.2414 0.0446 0.7825 0.031 Uiso 1 1 calc R . .
H41B H 0.1570 0.0557 0.7172 0.031 Uiso 1 1 calc R . .
C26 C 0.7036(6) 0.3543(5) 1.0111(4) 0.0404(15) Uani 1 1 d . . .
H26A H 0.7217 0.4083 1.0416 0.049 Uiso 0.50(6) 1 calc PR A 1
H26B H 0.6628 0.3085 1.0425 0.049 Uiso 0.50(6) 1 calc PR A 1
H12C H 0.7668 0.4095 1.0168 0.049 Uiso 0.50(6) 1 calc PR A 2
H12D H 0.6622 0.3457 1.0578 0.049 Uiso 0.50(6) 1 calc PR A 2
C27 C 0.819(3) 0.342(4) 0.992(2) 0.113(14) Uani 0.50(6) 1 d P A 1
H27A H 0.8655 0.3431 1.0368 0.170 Uiso 0.50(6) 1 calc PR A 1
H27B H 0.8624 0.3875 0.9616 0.170 Uiso 0.50(6) 1 calc PR A 1
H27C H 0.8037 0.2873 0.9636 0.170 Uiso 0.50(6) 1 calc PR A 1
C27A C 0.756(5) 0.286(3) 0.9967(14) 0.089(16) Uani 0.50(6) 1 d P A 2
H27D H 0.8112 0.2871 1.0376 0.134 Uiso 0.50(6) 1 calc PR A 2
H27E H 0.7982 0.2950 0.9510 0.134 Uiso 0.50(6) 1 calc PR A 2
H27F H 0.6940 0.2313 0.9921 0.134 Uiso 0.50(6) 1 calc PR A 2
C35 C -0.0411(11) 0.4186(11) 0.8311(8) 0.048(5) Uani 0.62(4) 1 d P B 1
H35A H -0.0595 0.3688 0.7962 0.071 Uiso 0.62(4) 1 calc PR B 1
H35B H -0.0904 0.4532 0.8187 0.071 Uiso 0.62(4) 1 calc PR B 1
H35C H -0.0565 0.4004 0.8811 0.071 Uiso 0.62(4) 1 calc PR B 1
C35A C -0.015(3) 0.467(2) 0.8554(17) 0.061(8) Uiso 0.38(4) 1 d P B 2
H35D H -0.0099 0.5132 0.8924 0.092 Uiso 0.38(4) 1 calc PR B 2
H35E H -0.0445 0.4126 0.8780 0.092 Uiso 0.38(4) 1 calc PR B 2
H35F H -0.0695 0.4681 0.8148 0.092 Uiso 0.38(4) 1 calc PR B 2
C34 C 0.1028(17) 0.4767(10) 0.8268(9) 0.051(4) Uani 0.50 1 d P . .

loop_
_atom_site_aniso_label
_atom_site_aniso_U_11
_atom_site_aniso_U_22
_atom_site_aniso_U_33
_atom_site_aniso_U_23
_atom_site_aniso_U_13
_atom_site_aniso_U_12
La1 0.02166(16) 0.01892(16) 0.01674(16) -0.00059(11) 0.00231(11) 0.00293(12)
La2 0.02128(16) 0.02084(17) 0.01822(17) -0.00251(11) 0.00152(11) 0.00519(12)
Mn1 0.0183(4) 0.0219(4) 0.0187(4) -0.0040(3) 0.0001(3) 0.0053(3)
Mn2 0.0196(4) 0.0180(4) 0.0171(4) -0.0024(3) -0.0006(3) 0.0046(3)
Mn3 0.0216(4) 0.0201(4) 0.0217(4) -0.0012(3) 0.0024(3) -0.0001(3)
Mn4 0.0289(4) 0.0184(4) 0.0200(4) 0.0003(3) 0.0024(3) 0.0047(3)
O1 0.0164(17) 0.029(2) 0.0247(19) -0.0055(15) -0.0006(14) 0.0050(15)
O2 0.041(2) 0.035(2) 0.025(2) -0.0031(17) -0.0052(17) 0.0143(19)
O3 0.040(2) 0.028(2) 0.028(2) 0.0048(17) -0.0036(18) 0.0083(18)
O4 0.0252(19) 0.0175(17) 0.0237(19) -0.0053(14) -0.0029(15) 0.0045(15)
O5 0.026(2) 0.031(2) 0.026(2) -0.0005(16) 0.0023(16) 0.0078(17)
O6 0.027(2) 0.035(2) 0.038(2) -0.0097(19) 0.0040(18) 0.0062(18)
O7 0.0234(18) 0.0236(19) 0.0230(19) -0.0002(15) 0.0047(15) 0.0009(15)
O8 0.028(2) 0.030(2) 0.024(2) -0.0055(16) -0.0013(16) 0.0007(16)
O9 0.027(2) 0.030(2) 0.0200(19) -0.0011(15) -0.0003(15) 0.0047(16)
O10 0.033(2) 0.0212(19) 0.0189(18) -0.0027(15) 0.0015(15) 0.0043(16)
O11 0.0217(18) 0.0175(18) 0.0254(19) 0.0000(14) 0.0000(15) -0.0001(14)
O12 0.029(2) 0.032(2) 0.025(2) 0.0048(16) 0.0041(16) 0.0080(17)
O13 0.043(3) 0.057(3) 0.044(3) 0.034(2) 0.004(2) 0.012(2)
O14 0.032(2) 0.033(2) 0.021(2) 0.0001(16) 0.0026(16) 0.0015(17)
O15 0.032(2) 0.033(2) 0.024(2) -0.0119(17) -0.0009(16) 0.0030(17)
O16 0.049(3) 0.055(3) 0.055(3) -0.022(3) 0.008(2) 0.024(3)
O17 0.031(2) 0.033(2) 0.030(2) -0.0139(18) -0.0069(17) 0.0096(18)
O18 0.035(2) 0.033(2) 0.045(3) 0.011(2) 0.011(2) 0.0090(19)
O19 0.069(4) 0.033(3) 0.054(3) 0.014(2) 0.003(3) 0.009(2)
O20 0.045(3) 0.035(2) 0.033(2) 0.0041(18) 0.0030(19) 0.015(2)
O21 0.063(3) 0.037(3) 0.031(2) 0.000(2) 0.015(2) 0.010(2)
O22 0.100(5) 0.059(4) 0.028(3) 0.008(2) -0.021(3) -0.019(3)
O23 0.046(3) 0.041(3) 0.030(2) -0.0012(19) -0.011(2) -0.002(2)
O24 0.027(2) 0.042(3) 0.047(3) -0.004(2) 0.0036(19) 0.0114(19)
O25 0.0189(18) 0.030(2) 0.032(2) -0.0031(16) 0.0040(15) 0.0035(16)
O26 0.036(2) 0.022(2) 0.068(3) -0.003(2) 0.005(2) 0.0067(18)
O27 0.025(2) 0.031(2) 0.040(2) -0.0047(18) 0.0028(17) 0.0093(17)
O28 0.0218(18) 0.0211(18) 0.0180(18) -0.0045(14) -0.0037(14) 0.0035(15)
O29 0.0207(18) 0.0192(18) 0.0268(19) -0.0014(15) 0.0038(15) 0.0053(14)
O30 0.0220(18) 0.0224(18) 0.0176(18) -0.0008(14) 0.0006(14) 0.0038(15)
N1 0.030(2) 0.030(2) 0.022(2) -0.0027(19) -0.0022(19) 0.014(2)
N2 0.020(2) 0.024(2) 0.024(2) -0.0005(18) -0.0025(17) 0.0045(18)
N3 0.031(3) 0.030(3) 0.026(3) -0.003(2) 0.007(2) 0.002(2)
N4 0.038(3) 0.019(2) 0.026(2) -0.0010(19) 0.007(2) 0.007(2)
N5 0.027(2) 0.028(2) 0.023(2) 0.0049(19) 0.0005(19) 0.006(2)
N6 0.032(3) 0.035(3) 0.044(3) -0.009(2) 0.006(2) 0.019(2)
N7 0.030(3) 0.034(3) 0.029(3) -0.004(2) 0.006(2) 0.010(2)
N8 0.025(2) 0.028(3) 0.026(3) 0.005(2) -0.0036(19) -0.003(2)
N9 0.026(2) 0.027(3) 0.029(3) -0.007(2) -0.0036(19) 0.006(2)
N10 0.070(5) 0.030(3) 0.031(3) 0.003(2) 0.002(3) -0.009(3)
N11 0.041(3) 0.025(2) 0.025(3) 0.001(2) 0.006(2) 0.007(2)
C1 0.026(3) 0.038(3) 0.022(3) -0.008(2) -0.004(2) 0.014(2)
C2 0.033(3) 0.051(4) 0.022(3) -0.009(3) 0.000(2) 0.021(3)
C3 0.022(3) 0.053(4) 0.034(3) 0.005(3) 0.001(2) 0.010(3)
C4 0.022(3) 0.032(3) 0.025(3) -0.002(2) -0.003(2) 0.004(2)
C5 0.018(2) 0.024(3) 0.022(3) -0.001(2) -0.006(2) 0.004(2)
C6 0.017(2) 0.033(3) 0.026(3) -0.009(2) -0.003(2) 0.004(2)
C7 0.037(3) 0.039(4) 0.025(3) -0.001(2) 0.004(2) 0.019(3)
C8 0.060(5) 0.051(4) 0.030(3) 0.011(3) -0.002(3) 0.021(4)
C9 0.087(7) 0.111(9) 0.049(5) 0.006(5) 0.000(5) 0.045(7)
C10 0.029(3) 0.040(3) 0.022(3) -0.004(2) -0.001(2) 0.010(3)
C11 0.045(4) 0.054(4) 0.028(3) 0.000(3) -0.006(3) 0.027(3)
C12 0.077(6) 0.047(4) 0.039(4) 0.003(3) -0.017(4) 0.030(4)
C13 0.061(4) 0.032(3) 0.038(4) -0.003(3) -0.009(3) 0.023(3)
C14 0.030(3) 0.023(3) 0.027(3) -0.002(2) -0.004(2) 0.008(2)
C15 0.033(3) 0.023(3) 0.029(3) -0.009(2) -0.012(2) 0.012(2)
C16 0.021(3) 0.029(3) 0.032(3) 0.000(2) 0.003(2) 0.006(2)
C17 0.028(3) 0.055(4) 0.035(3) 0.003(3) 0.012(3) 0.006(3)
C18 0.055(5) 0.061(5) 0.087(7) 0.016(5) 0.031(5) 0.013(4)
C19 0.040(4) 0.033(3) 0.036(4) 0.003(3) 0.008(3) -0.004(3)
C20 0.048(4) 0.037(4) 0.053(5) -0.007(3) -0.002(3) -0.019(3)
C21 0.054(5) 0.029(4) 0.061(5) 0.008(3) 0.011(4) -0.014(3)
C22 0.044(4) 0.030(3) 0.042(4) 0.008(3) 0.010(3) -0.003(3)
C23 0.031(3) 0.024(3) 0.035(3) 0.002(2) 0.012(2) 0.005(2)
C24 0.038(3) 0.023(3) 0.027(3) 0.006(2) 0.011(2) 0.008(2)
C25 0.029(3) 0.026(3) 0.023(3) -0.003(2) 0.000(2) 0.008(2)
C28 0.040(3) 0.024(3) 0.031(3) 0.006(2) 0.001(3) 0.009(3)
C29 0.058(4) 0.027(3) 0.043(4) 0.010(3) 0.014(3) 0.012(3)
C30 0.054(4) 0.022(3) 0.042(4) 0.001(3) 0.015(3) 0.001(3)
C31 0.048(4) 0.021(3) 0.031(3) -0.007(2) 0.006(3) 0.003(3)
C32 0.036(3) 0.023(3) 0.031(3) -0.004(2) 0.009(2) 0.009(2)
C33 0.033(3) 0.021(3) 0.029(3) -0.002(2) 0.011(2) 0.004(2)
C36 0.029(3) 0.037(3) 0.027(3) 0.003(2) 0.006(2) 0.011(3)
C37 0.028(3) 0.037(3) 0.035(3) 0.009(3) 0.004(2) 0.001(3)
C38 0.030(3) 0.039(4) 0.040(4) 0.004(3) 0.000(3) -0.007(3)
C39 0.036(3) 0.033(3) 0.037(3) -0.003(3) -0.005(3) 0.001(3)
C40 0.024(3) 0.027(3) 0.025(3) 0.005(2) -0.001(2) 0.004(2)
C41 0.027(3) 0.019(3) 0.028(3) 0.002(2) 0.003(2) 0.004(2)
C26 0.038(3) 0.054(4) 0.030(3) -0.004(3) -0.004(3) 0.018(3)
C27 0.073(19) 0.14(4) 0.14(3) 0.04(2) 0.000(17) 0.05(2)
C27A 0.15(3) 0.11(2) 0.050(13) -0.024(13) -0.033(16) 0.10(3)
C35 0.031(6) 0.053(10) 0.057(8) -0.005(6) 0.005(5) 0.013(6)
C34 0.070(11) 0.046(8) 0.047(9) -0.007(7) -0.013(8) 0.035(8)

loop_
_atom_type_symbol
_atom_type_description
_atom_type_scat_dispersion_real
_atom_type_scat_dispersion_imag
_atom_type_scat_source
C C 0.0181 0.0091 'International Tables Vol C Tables 4.2.6.8 and 6.1.1.4'
H H 0.0000 0.0000 'International Tables Vol C Tables 4.2.6.8 and 6.1.1.4'
La La -1.4094 9.0376 'International Tables Vol C Tables 4.2.6.8 and 6.1.1.4'
Mn Mn -0.5299 2.8052 'International Tables Vol C Tables 4.2.6.8 and 6.1.1.4'
N N 0.0311 0.0180 'International Tables Vol C Tables 4.2.6.8 and 6.1.1.4'
O O 0.0492 0.0322 'International Tables Vol C Tables 4.2.6.8 and 6.1.1.4'

loop_
_geom_angle_atom_site_label_1
_geom_angle_atom_site_label_2
_geom_angle_atom_site_label_3
_geom_angle
O30 La1 O28 77.69(12)
O30 La1 O11 64.66(12)
O28 La1 O11 64.92(12)
O30 La1 O9 70.82(12)
O28 La1 O9 130.22(12)
O11 La1 O9 127.43(12)
O30 La1 O12 81.64(12)
O28 La1 O12 137.91(12)
O11 La1 O12 73.13(12)
O9 La1 O12 74.13(13)
O30 La1 O17 152.40(13)
O28 La1 O17 76.62(13)
O11 La1 O17 112.15(12)
O9 La1 O17 120.24(12)
O12 La1 O17 124.86(13)
O30 La1 O10 69.89(12)
O28 La1 O10 60.93(12)
O11 La1 O10 114.28(11)
O9 La1 O10 72.34(12)
O12 La1 O10 141.47(13)
O17 La1 O10 88.77(13)
O30 La1 O14 123.58(13)
O28 La1 O14 156.58(12)
O11 La1 O14 112.68(12)
O9 La1 O14 71.00(12)
O12 La1 O14 48.76(13)
O17 La1 O14 83.60(14)
O10 La1 O14 131.75(12)
O30 La1 O15 132.25(12)
O28 La1 O15 104.27(12)
O11 La1 O15 159.57(13)
O9 La1 O15 72.96(13)
O12 La1 O15 116.70(13)
O17 La1 O15 47.42(12)
O10 La1 O15 70.21(12)
O14 La1 O15 69.82(13)
O30 La1 N5 123.08(13)
O28 La1 N5 93.88(13)
O11 La1 N5 61.07(13)
O9 La1 N5 135.59(13)
O12 La1 N5 67.79(13)
O17 La1 N5 68.84(14)
O10 La1 N5 150.24(13)
O14 La1 N5 67.00(13)
O15 La1 N5 104.54(13)
O30 La1 N8 102.71(13)
O28 La1 N8 155.77(12)
O11 La1 N8 93.02(13)
O9 La1 N8 70.59(12)
O12 La1 N8 24.25(13)
O17 La1 N8 104.86(14)
O10 La1 N8 142.47(12)
O14 La1 N8 24.52(13)
O15 La1 N8 93.36(14)
N5 La1 N8 65.26(13)
O30 La1 Mn4 72.74(9)
O28 La1 Mn4 28.97(8)
O11 La1 Mn4 89.12(8)
O9 La1 Mn4 103.32(9)
O12 La1 Mn4 153.37(9)
O17 La1 Mn4 79.89(10)
O10 La1 Mn4 32.01(9)
O14 La1 Mn4 156.50(9)
O15 La1 Mn4 86.68(9)
N5 La1 Mn4 120.96(10)
N8 La1 Mn4 173.55(9)
O1 La2 O4 80.94(12)
O1 La2 O24 150.43(14)
O4 La2 O24 71.32(14)
O1 La2 O29 62.12(12)
O4 La2 O29 63.95(12)
O24 La2 O29 95.63(13)
O1 La2 O23 81.87(14)
O4 La2 O23 142.55(13)
O24 La2 O23 126.78(16)
O29 La2 O23 132.63(14)
O1 La2 O20 84.68(13)
O4 La2 O20 141.72(13)
O24 La2 O20 110.89(15)
O29 La2 O20 77.95(13)
O23 La2 O20 68.50(15)
O1 La2 O18 118.28(13)
O4 La2 O18 109.63(14)
O24 La2 O18 64.34(15)
O29 La2 O18 69.21(13)
O23 La2 O18 107.83(15)
O20 La2 O18 48.93(14)
O1 La2 O21 130.60(16)
O4 La2 O21 141.98(15)
O24 La2 O21 78.92(17)
O29 La2 O21 143.93(13)
O23 La2 O21 49.51(17)
O20 La2 O21 71.15(14)
O18 La2 O21 76.51(15)
O1 La2 O25 113.52(12)
O4 La2 O25 75.26(12)
O24 La2 O25 69.57(13)
O29 La2 O25 139.21(12)
O23 La2 O25 81.60(14)
O20 La2 O25 142.63(13)
O18 La2 O25 128.12(13)
O21 La2 O25 72.47(14)
O1 La2 O27 66.07(12)
O4 La2 O27 72.00(13)
O24 La2 O27 112.84(14)
O29 La2 O27 115.13(12)
O23 La2 O27 70.63(14)
O20 La2 O27 132.31(14)
O18 La2 O27 175.38(13)
O21 La2 O27 99.52(14)
O25 La2 O27 47.67(12)
O1 La2 N10 106.22(17)
O4 La2 N10 153.64(14)
O24 La2 N10 103.21(18)
O29 La2 N10 142.01(15)
O23 La2 N10 25.42(18)
O20 La2 N10 64.62(15)
O18 La2 N10 89.62(15)
O21 La2 N10 24.45(18)
O25 La2 N10 78.69(15)
O27 La2 N10 87.52(14)
O1 La2 N11 101.61(13)
O4 La2 N11 127.28(13)
O24 La2 N11 87.67(15)
O29 La2 N11 71.11(12)
O23 La2 N11 88.73(14)
O20 La2 N11 24.66(14)
O18 La2 N11 24.30(14)
O21 La2 N11 73.05(14)
O25 La2 N11 141.59(13)
O27 La2 N11 156.86(14)
N10 La2 N11 76.97(14)
O28 Mn1 O1 176.68(17)
O28 Mn1 O29 97.67(16)
O1 Mn1 O29 84.36(16)
O28 Mn1 N1 95.62(18)
O1 Mn1 N1 82.06(17)
O29 Mn1 N1 164.98(17)
O28 Mn1 O2 92.99(16)
O1 Mn1 O2 89.40(17)
O29 Mn1 O2 95.76(17)
N1 Mn1 O2 90.50(18)
O28 Mn1 O11 81.94(15)
O1 Mn1 O11 95.84(15)
O29 Mn1 O11 80.81(15)
N1 Mn1 O11 94.19(16)
O2 Mn1 O11 173.39(16)
O28 Mn1 Mn2 88.54(12)
O1 Mn1 Mn2 91.47(12)
O29 Mn1 Mn2 38.42(11)
N1 Mn1 Mn2 135.46(14)
O2 Mn1 Mn2 133.65(13)
O11 Mn1 Mn2 42.45(10)
O28 Mn1 La2 141.73(12)
O1 Mn1 La2 40.48(11)
O29 Mn1 La2 44.12(11)
N1 Mn1 La2 122.53(13)
O2 Mn1 La2 89.82(12)
O11 Mn1 La2 91.57(10)
Mn2 Mn1 La2 63.04(2)
O28 Mn1 La1 38.73(11)
O1 Mn1 La1 138.85(12)
O29 Mn1 La1 91.68(11)
N1 Mn1 La1 94.32(13)
O2 Mn1 La1 131.72(11)
O11 Mn1 La1 43.30(9)
Mn2 Mn1 La1 62.80(2)
La2 Mn1 La1 125.73(2)
O30 Mn2 O4 174.66(17)
O30 Mn2 O29 96.47(16)
O4 Mn2 O29 85.70(16)
O30 Mn2 N2 97.00(17)
O4 Mn2 N2 80.94(17)
O29 Mn2 N2 166.51(17)
O30 Mn2 O11 83.69(15)
O4 Mn2 O11 91.79(16)
O29 Mn2 O11 82.16(15)
N2 Mn2 O11 100.06(16)
O30 Mn2 O5 96.51(16)
O4 Mn2 O5 88.49(16)
O29 Mn2 O5 86.29(15)
N2 Mn2 O5 91.45(17)
O11 Mn2 O5 168.39(15)
O30 Mn2 Mn1 89.09(12)
O4 Mn2 Mn1 89.72(12)
O29 Mn2 Mn1 37.29(10)
N2 Mn2 Mn1 143.71(13)
O11 Mn2 Mn1 44.93(10)
O5 Mn2 Mn1 123.47(11)
O30 Mn2 La2 141.28(12)
O4 Mn2 La2 41.70(11)
O29 Mn2 La2 45.25(10)
N2 Mn2 La2 121.28(13)
O11 Mn2 La2 94.22(10)
O5 Mn2 La2 78.33(11)
Mn1 Mn2 La2 64.13(2)
O30 Mn2 La1 39.63(12)
O4 Mn2 La1 135.57(12)
O29 Mn2 La1 92.73(10)
N2 Mn2 La1 98.12(13)
O11 Mn2 La1 44.27(10)
O5 Mn2 La1 135.79(11)
Mn1 Mn2 La1 64.94(2)
La2 Mn2 La1 128.95(2)
O30 Mn3 O8 94.03(17)
O30 Mn3 O7 94.22(16)
O8 Mn3 O7 167.44(17)
O30 Mn3 N3 174.8(2)
O8 Mn3 N3 90.59(19)
O7 Mn3 N3 80.82(19)
O30 Mn3 O6 97.08(17)
O8 Mn3 O6 93.16(18)
O7 Mn3 O6 95.21(17)
N3 Mn3 O6 85.07(18)
O30 Mn3 O10 84.62(15)
O8 Mn3 O10 93.22(15)
O7 Mn3 O10 78.15(14)
N3 Mn3 O10 92.71(17)
O6 Mn3 O10 173.27(16)
O30 Mn3 La1 39.03(12)
O8 Mn3 La1 85.88(12)
O7 Mn3 La1 94.62(11)
N3 Mn3 La1 139.26(14)
O6 Mn3 La1 135.62(12)
O10 Mn3 La1 47.16(9)
O28 Mn4 O10 88.33(16)
O28 Mn4 O3 100.87(17)
O10 Mn4 O3 167.19(19)
O28 Mn4 N4 168.40(18)
O10 Mn4 N4 81.64(19)
O3 Mn4 N4 89.98(19)
O28 Mn4 N6 92.18(18)
O10 Mn4 N6 96.11(19)
O3 Mn4 N6 92.5(2)
N4 Mn4 N6 83.2(2)
O28 Mn4 O7 93.34(15)
O10 Mn4 O7 80.93(15)
O3 Mn4 O7 89.57(16)
N4 Mn4 O7 90.83(17)
N6 Mn4 O7 173.66(17)
O28 Mn4 La1 41.56(11)
O10 Mn4 La1 46.86(11)
O3 Mn4 La1 142.15(13)
N4 Mn4 La1 127.85(14)
N6 Mn4 La1 93.35(15)
O7 Mn4 La1 88.71(9)
C6 O1 Mn1 116.9(3)
C6 O1 La2 132.2(3)
Mn1 O1 La2 109.83(16)
C7 O2 Mn1 131.0(4)
C7 O3 Mn4 132.2(4)
C15 O4 Mn2 118.6(3)
C15 O4 La2 131.2(3)
Mn2 O4 La2 107.83(16)
C16 O5 Mn2 132.2(4)
C16 O6 Mn3 125.5(4)
C24 O7 Mn3 113.9(4)
C24 O7 Mn4 116.2(3)
Mn3 O7 Mn4 101.27(15)
C25 O8 Mn3 128.8(4)
C25 O9 La1 138.6(4)
C33 O10 Mn4 114.8(3)
C33 O10 Mn3 111.7(3)
Mn4 O10 Mn3 99.02(15)
C33 O10 La1 133.4(3)
Mn4 O10 La1 101.13(15)
Mn3 O10 La1 89.62(12)
C41 O11 Mn2 118.6(3)
C41 O11 Mn1 118.4(3)
Mn2 O11 Mn1 92.62(14)
C41 O11 La1 122.9(3)
Mn2 O11 La1 99.39(14)
Mn1 O11 La1 99.16(13)
N8 O12 La1 98.2(3)
N8 O14 La1 95.0(3)
N7 O15 La1 95.8(3)
N7 O17 La1 99.8(3)
N11 O18 La2 97.4(3)
N11 O20 La2 97.0(3)
N10 O21 La2 95.8(4)
N10 O23 La2 95.6(4)
N9 O25 La2 97.5(3)
N9 O27 La2 97.3(3)
Mn4 O28 Mn1 126.4(2)
Mn4 O28 La1 109.47(16)
Mn1 O28 La1 113.81(17)
Mn1 O29 Mn2 104.29(17)
Mn1 O29 La2 103.28(15)
Mn2 O29 La2 100.43(14)
Mn3 O30 Mn2 126.4(2)
Mn3 O30 La1 113.14(17)
Mn2 O30 La1 111.91(17)
C5 N1 C1 119.9(5)
C5 N1 Mn1 113.1(4)
C1 N1 Mn1 126.8(4)
C14 N2 C10 119.7(5)
C14 N2 Mn2 113.3(4)
C10 N2 Mn2 126.9(4)
C19 N3 C23 120.6(5)
C19 N3 Mn3 126.0(4)
C23 N3 Mn3 113.3(4)
C28 N4 C32 120.9(5)
C28 N4 Mn4 126.9(4)
C32 N4 Mn4 112.2(4)
C40 N5 C36 117.2(5)
C40 N5 La1 118.9(4)
C36 N5 La1 123.6(4)
C34 N6 Mn4 154.1(9)
O16 N7 O15 121.8(5)
O16 N7 O17 121.4(5)
O15 N7 O17 116.8(5)
O13 N8 O12 120.9(5)
O13 N8 O14 121.0(5)
O12 N8 O14 118.0(5)
O13 N8 La1 177.9(4)
O12 N8 La1 57.5(3)
O14 N8 La1 60.5(3)
O26 N9 O27 121.7(5)
O26 N9 O25 121.1(5)
O27 N9 O25 117.2(5)
O22 N10 O21 122.9(7)
O22 N10 O23 119.6(7)
O21 N10 O23 117.5(6)
O22 N10 La2 169.3(5)
O21 N10 La2 59.8(3)
O23 N10 La2 59.0(3)
O19 N11 O18 121.5(6)
O19 N11 O20 122.0(6)
O18 N11 O20 116.5(5)
O19 N11 La2 175.6(4)
O18 N11 La2 58.3(3)
O20 N11 La2 58.3(3)
N1 C1 C2 121.4(5)
C1 C2 C3 119.0(5)
C4 C3 C2 119.6(6)
C3 C4 C5 118.8(5)
N1 C5 C4 121.3(5)
N1 C5 C6 114.7(5)
C4 C5 C6 124.0(5)
O1 C6 C5 110.7(4)
O2 C7 O3 125.0(6)
O2 C7 C8 119.9(6)
O3 C7 C8 115.1(6)
C7 C8 C9 112.3(7)
N2 C10 C11 121.5(6)
C12 C11 C10 118.8(6)
C11 C12 C13 120.5(6)
C12 C13 C14 118.1(6)
N2 C14 C13 121.4(5)
N2 C14 C15 115.5(5)
C13 C14 C15 123.2(5)
O4 C15 C14 111.7(4)
O5 C16 O6 123.9(5)
O5 C16 C17 118.1(5)
O6 C16 C17 118.0(5)
C16 C17 C18 113.5(6)
N3 C19 C20 121.0(7)
C21 C20 C19 118.5(7)
C22 C21 C20 120.1(6)
C21 C22 C23 118.7(7)
N3 C23 C22 121.1(6)
N3 C23 C24 114.4(5)
C22 C23 C24 124.5(6)
O7 C24 C23 109.7(5)
O9 C25 O8 124.3(5)
O9 C25 C26 120.2(5)
O8 C25 C26 115.6(5)
N4 C28 C29 121.5(6)
C28 C29 C30 118.5(6)
C31 C30 C29 119.7(6)
C30 C31 C32 118.8(6)
N4 C32 C31 120.5(6)
N4 C32 C33 115.9(5)
C31 C32 C33 123.6(6)
O10 C33 C32 109.5(5)
N5 C36 C37 123.4(6)
C36 C37 C38 118.0(6)
C39 C38 C37 118.9(6)
C38 C39 C40 119.7(6)
N5 C40 C39 122.8(6)
N5 C40 C41 116.5(5)
C39 C40 C41 120.6(5)
O11 C41 C40 112.6(4)
C27A C26 C27 39.3(15)
C27A C26 C25 111.6(11)
C27 C26 C25 118.5(16)
N6 C34 C35A 177(2)
N6 C34 C35 151.9(14)
C35A C34 C35 30.2(14)

loop_
_geom_bond_atom_site_label_1
_geom_bond_atom_site_label_2
_geom_bond_distance
La1 O30 2.463(4)
La1 O28 2.496(4)
La1 O11 2.535(4)
La1 O9 2.549(4)
La1 O12 2.593(4)
La1 O17 2.636(4)
La1 O10 2.638(4)
La1 O14 2.657(4)
La1 O15 2.722(4)
La1 N5 2.741(5)
La1 N8 3.041(5)
La1 Mn4 3.5468(9)
La2 O1 2.483(4)
La2 O4 2.490(4)
La2 O24 2.528(4)
La2 O29 2.573(4)
La2 O23 2.607(4)
La2 O20 2.616(4)
La2 O18 2.617(4)
La2 O21 2.629(4)
La2 O25 2.678(4)
La2 O27 2.694(4)
La2 N10 3.027(6)
La2 N11 3.052(5)
Mn1 O28 1.839(4)
Mn1 O1 1.894(4)
Mn1 O29 1.992(4)
Mn1 N1 2.049(5)
Mn1 O2 2.137(4)
Mn1 O11 2.252(4)
Mn1 Mn2 3.1859(12)
Mn2 O30 1.841(4)
Mn2 O4 1.898(4)
Mn2 O29 2.043(4)
Mn2 N2 2.069(5)
Mn2 O11 2.152(4)
Mn2 O5 2.199(4)
Mn3 O30 1.826(4)
Mn3 O8 1.926(4)
Mn3 O7 1.943(4)
Mn3 N3 2.050(5)
Mn3 O6 2.135(4)
Mn3 O10 2.463(4)
Mn4 O28 1.822(4)
Mn4 O10 1.916(4)
Mn4 O3 1.926(4)
Mn4 N4 2.043(5)
Mn4 N6 2.291(5)
Mn4 O7 2.375(4)
O1 C6 1.415(6)
O2 C7 1.237(8)
O3 C7 1.284(8)
O4 C15 1.408(6)
O5 C16 1.259(7)
O6 C16 1.264(7)
O7 C24 1.420(6)
O8 C25 1.284(7)
O9 C25 1.246(7)
O10 C33 1.423(7)
O11 C41 1.407(6)
O12 N8 1.262(6)
O13 N8 1.219(7)
O14 N8 1.267(7)
O15 N7 1.261(7)
O16 N7 1.234(7)
O17 N7 1.269(6)
O18 N11 1.266(7)
O19 N11 1.221(7)
O20 N11 1.283(7)
O21 N10 1.260(9)
O22 N10 1.216(8)
O23 N10 1.306(8)
O25 N9 1.283(6)
O26 N9 1.226(7)
O27 N9 1.260(6)
N1 C5 1.342(7)
N1 C1 1.347(7)
N2 C14 1.342(7)
N2 C10 1.353(7)
N3 C19 1.330(8)
N3 C23 1.352(8)
N4 C28 1.344(7)
N4 C32 1.347(8)
N5 C40 1.346(8)
N5 C36 1.351(8)
N6 C34 1.148(19)
C1 C2 1.376(9)
C2 C3 1.384(9)
C3 C4 1.382(9)
C4 C5 1.385(8)
C5 C6 1.505(8)
C7 C8 1.510(9)
C8 C9 1.560(13)
C10 C11 1.378(9)
C11 C12 1.370(10)
C12 C13 1.385(10)
C13 C14 1.394(8)
C14 C15 1.479(8)
C16 C17 1.506(8)
C17 C18 1.550(11)
C19 C20 1.401(9)
C20 C21 1.384(12)
C21 C22 1.382(11)
C22 C23 1.386(8)
C23 C24 1.519(9)
C25 C26 1.505(8)
C28 C29 1.374(9)
C29 C30 1.406(10)
C30 C31 1.383(9)
C31 C32 1.400(8)
C32 C33 1.494(8)
C36 C37 1.385(8)
C37 C38 1.402(10)
C38 C39 1.369(10)
C39 C40 1.379(8)
C40 C41 1.512(8)
C26 C27A 1.45(2)
C26 C27 1.48(3)
C35 C34 1.67(2)
C35A C34 1.46(3)

loop_
_geom_torsion_atom_site_label_1
_geom_torsion_atom_site_label_2
_geom_torsion_atom_site_label_3
_geom_torsion_atom_site_label_4
_geom_torsion
O1 La2 Mn1 O28 176.1(3)
O4 La2 Mn1 O28 73.0(2)
O24 La2 Mn1 O28 24.1(2)
O29 La2 Mn1 O28 3.9(2)
O23 La2 Mn1 O28 -146.1(2)
O20 La2 Mn1 O28 -82.9(2)
O18 La2 Mn1 O28 -36.4(2)
O21 La2 Mn1 O28 -107.8(3)
O25 La2 Mn1 O28 120.5(2)
O27 La2 Mn1 O28 143.8(2)
N10 La2 Mn1 O28 -128.6(2)
N11 La2 Mn1 O28 -58.9(2)
O4 La2 Mn1 O1 -103.1(2)
O24 La2 Mn1 O1 -152.0(2)
O29 La2 Mn1 O1 -172.2(2)
O23 La2 Mn1 O1 37.8(2)
O20 La2 Mn1 O1 101.0(2)
O18 La2 Mn1 O1 147.5(2)
O21 La2 Mn1 O1 76.1(3)
O25 La2 Mn1 O1 -55.6(2)
O27 La2 Mn1 O1 -32.3(2)
N10 La2 Mn1 O1 55.2(2)
N11 La2 Mn1 O1 124.9(2)
O1 La2 Mn1 O29 172.2(2)
O4 La2 Mn1 O29 69.14(18)
O24 La2 Mn1 O29 20.2(2)
O23 La2 Mn1 O29 -149.98(19)
O20 La2 Mn1 O29 -86.79(19)
O18 La2 Mn1 O29 -40.27(19)
O21 La2 Mn1 O29 -111.7(3)
O25 La2 Mn1 O29 116.6(2)
O27 La2 Mn1 O29 139.92(18)
N10 La2 Mn1 O29 -132.5(2)
N11 La2 Mn1 O29 -62.82(19)
O1 La2 Mn1 N1 1.2(2)
O4 La2 Mn1 N1 -101.91(18)
O24 La2 Mn1 N1 -150.8(2)
O29 La2 Mn1 N1 -171.0(2)
O23 La2 Mn1 N1 38.97(19)
O20 La2 Mn1 N1 102.17(19)
O18 La2 Mn1 N1 148.68(19)
O21 La2 Mn1 N1 77.3(3)
O25 La2 Mn1 N1 -54.4(2)
O27 La2 Mn1 N1 -31.13(19)
N10 La2 Mn1 N1 56.4(2)
N11 La2 Mn1 N1 126.13(19)
O1 La2 Mn1 O2 -89.3(2)
O4 La2 Mn1 O2 167.61(15)
O24 La2 Mn1 O2 118.72(18)
O29 La2 Mn1 O2 98.5(2)
O23 La2 Mn1 O2 -51.51(16)
O20 La2 Mn1 O2 11.69(16)
O18 La2 Mn1 O2 58.20(16)
O21 La2 Mn1 O2 -13.2(2)
O25 La2 Mn1 O2 -144.91(17)
O27 La2 Mn1 O2 -121.60(15)
N10 La2 Mn1 O2 -34.05(18)
N11 La2 Mn1 O2 35.66(16)
O1 La2 Mn1 O11 97.2(2)
O4 La2 Mn1 O11 -5.93(13)
O24 La2 Mn1 O11 -54.82(16)
O29 La2 Mn1 O11 -75.06(18)
O23 La2 Mn1 O11 134.95(14)
O20 La2 Mn1 O11 -161.85(14)
O18 La2 Mn1 O11 -115.34(14)
O21 La2 Mn1 O11 173.2(2)
O25 La2 Mn1 O11 41.55(15)
O27 La2 Mn1 O11 64.86(13)
N10 La2 Mn1 O11 152.41(16)
N11 La2 Mn1 O11 -137.88(14)
O1 La2 Mn1 Mn2 129.80(19)
O4 La2 Mn1 Mn2 26.71(9)
O24 La2 Mn1 Mn2 -22.19(14)
O29 La2 Mn1 Mn2 -42.43(16)
O23 La2 Mn1 Mn2 167.59(11)
O20 La2 Mn1 Mn2 -129.22(11)
O18 La2 Mn1 Mn2 -82.71(11)
O21 La2 Mn1 Mn2 -154.1(2)
O25 La2 Mn1 Mn2 74.19(12)
O27 La2 Mn1 Mn2 97.49(9)
N10 La2 Mn1 Mn2 -174.95(13)
N11 La2 Mn1 Mn2 -105.25(10)
O1 La2 Mn1 La1 125.87(19)
O4 La2 Mn1 La1 22.77(9)
O24 La2 Mn1 La1 -26.12(14)
O29 La2 Mn1 La1 -46.37(15)
O23 La2 Mn1 La1 163.65(11)
O20 La2 Mn1 La1 -133.15(11)
O18 La2 Mn1 La1 -86.64(11)
O21 La2 Mn1 La1 -158.1(2)
O25 La2 Mn1 La1 70.25(12)
O27 La2 Mn1 La1 93.56(10)
N10 La2 Mn1 La1 -178.89(13)
N11 La2 Mn1 La1 -109.19(11)
O30 La1 Mn1 O28 -101.2(2)
O11 La1 Mn1 O28 -174.9(2)
O9 La1 Mn1 O28 -84.3(2)
O12 La1 Mn1 O28 -173.8(2)
O17 La1 Mn1 O28 58.2(2)
O10 La1 Mn1 O28 -30.5(2)
O14 La1 Mn1 O28 138.5(2)
O15 La1 Mn1 O28 27.9(2)
N5 La1 Mn1 O28 126.2(2)
N8 La1 Mn1 O28 168.2(2)
Mn4 La1 Mn1 O28 -18.74(18)
O30 La1 Mn1 O1 82.3(2)
O28 La1 Mn1 O1 -176.5(3)
O11 La1 Mn1 O1 8.7(2)
O9 La1 Mn1 O1 99.3(2)
O12 La1 Mn1 O1 9.7(2)
O17 La1 Mn1 O1 -118.3(2)
O10 La1 Mn1 O1 153.01(19)
O14 La1 Mn1 O1 -38.0(2)
O15 La1 Mn1 O1 -148.6(2)
N5 La1 Mn1 O1 -50.2(2)
N8 La1 Mn1 O1 -8.3(2)
Mn4 La1 Mn1 O1 164.80(18)
O30 La1 Mn1 O29 -1.06(14)
O28 La1 Mn1 O29 100.2(2)
O11 La1 Mn1 O29 -74.69(18)
O9 La1 Mn1 O29 15.91(18)
O12 La1 Mn1 O29 -73.64(14)
O17 La1 Mn1 O29 158.34(14)
O10 La1 Mn1 O29 69.65(14)
O14 La1 Mn1 O29 -121.36(19)
O15 La1 Mn1 O29 128.04(16)
N5 La1 Mn1 O29 -133.59(15)
N8 La1 Mn1 O29 -91.61(16)
Mn4 La1 Mn1 O29 81.45(11)
O30 La1 Mn1 N1 165.16(16)
O28 La1 Mn1 N1 -93.6(2)
O11 La1 Mn1 N1 91.53(19)
O9 La1 Mn1 N1 -177.87(19)
O12 La1 Mn1 N1 92.58(16)
O17 La1 Mn1 N1 -35.44(16)
O10 La1 Mn1 N1 -124.13(16)
O14 La1 Mn1 N1 44.9(2)
O15 La1 Mn1 N1 -65.74(18)
N5 La1 Mn1 N1 32.63(17)
N8 La1 Mn1 N1 74.61(18)
Mn4 La1 Mn1 N1 -112.33(14)
O30 La1 Mn1 O2 -100.30(19)
O28 La1 Mn1 O2 0.9(2)
O11 La1 Mn1 O2 -173.9(2)
O9 La1 Mn1 O2 -83.3(2)
O12 La1 Mn1 O2 -172.88(19)
O17 La1 Mn1 O2 59.10(19)
O10 La1 Mn1 O2 -29.59(19)
O14 La1 Mn1 O2 139.4(2)
O15 La1 Mn1 O2 28.8(2)
N5 La1 Mn1 O2 127.2(2)
N8 La1 Mn1 O2 169.1(2)
Mn4 La1 Mn1 O2 -17.80(17)
O30 La1 Mn1 O11 73.62(16)
O28 La1 Mn1 O11 174.9(2)
O9 La1 Mn1 O11 90.6(2)
O12 La1 Mn1 O11 1.05(17)
O17 La1 Mn1 O11 -126.97(17)
O10 La1 Mn1 O11 144.34(16)
O14 La1 Mn1 O11 -46.7(2)
O15 La1 Mn1 O11 -157.27(18)
N5 La1 Mn1 O11 -58.90(17)
N8 La1 Mn1 O11 -16.92(19)
Mn4 La1 Mn1 O11 156.13(14)
O30 La1 Mn1 Mn2 25.26(9)
O28 La1 Mn1 Mn2 126.51(18)
O11 La1 Mn1 Mn2 -48.36(14)
O9 La1 Mn1 Mn2 42.24(14)
O12 La1 Mn1 Mn2 -47.31(10)
O17 La1 Mn1 Mn2 -175.33(10)
O10 La1 Mn1 Mn2 95.98(9)
O14 La1 Mn1 Mn2 -95.03(16)
O15 La1 Mn1 Mn2 154.37(12)
N5 La1 Mn1 Mn2 -107.26(11)
N8 La1 Mn1 Mn2 -65.29(12)
Mn4 La1 Mn1 Mn2 107.77(3)
O30 La1 Mn1 La2 29.21(9)
O28 La1 Mn1 La2 130.45(19)
O11 La1 Mn1 La2 -44.42(14)
O9 La1 Mn1 La2 46.18(14)
O12 La1 Mn1 La2 -43.37(10)
O17 La1 Mn1 La2 -171.39(10)
O10 La1 Mn1 La2 99.92(9)
O14 La1 Mn1 La2 -91.09(16)
O15 La1 Mn1 La2 158.31(11)
N5 La1 Mn1 La2 -103.32(11)
N8 La1 Mn1 La2 -61.34(13)
Mn4 La1 Mn1 La2 111.72(4)
O28 Mn1 Mn2 O30 -2.35(16)
O1 Mn1 Mn2 O30 -179.03(16)
O29 Mn1 Mn2 O30 101.9(2)
N1 Mn1 Mn2 O30 -98.9(2)
O2 Mn1 Mn2 O30 90.40(19)
O11 Mn1 Mn2 O30 -81.97(18)
La2 Mn1 Mn2 O30 151.04(12)
La1 Mn1 Mn2 O30 -32.55(11)
O28 Mn1 Mn2 O4 172.44(15)
O1 Mn1 Mn2 O4 -4.24(17)
O29 Mn1 Mn2 O4 -83.3(2)
N1 Mn1 Mn2 O4 75.9(2)
O2 Mn1 Mn2 O4 -94.8(2)
O11 Mn1 Mn2 O4 92.82(18)
La2 Mn1 Mn2 O4 -34.17(12)
La1 Mn1 Mn2 O4 142.24(12)
O28 Mn1 Mn2 O29 -104.3(2)
O1 Mn1 Mn2 O29 79.0(2)
N1 Mn1 Mn2 O29 159.2(3)
O2 Mn1 Mn2 O29 -11.5(2)
O11 Mn1 Mn2 O29 176.1(2)
La2 Mn1 Mn2 O29 49.10(17)
La1 Mn1 Mn2 O29 -134.49(17)
O28 Mn1 Mn2 N2 98.3(2)
O1 Mn1 Mn2 N2 -78.4(3)
O29 Mn1 Mn2 N2 -157.4(3)
N1 Mn1 Mn2 N2 1.7(3)
O2 Mn1 Mn2 N2 -169.0(3)
O11 Mn1 Mn2 N2 18.7(3)
La2 Mn1 Mn2 N2 -108.3(2)
La1 Mn1 Mn2 N2 68.1(2)
O28 Mn1 Mn2 O11 79.62(18)
O1 Mn1 Mn2 O11 -97.06(19)
O29 Mn1 Mn2 O11 -176.1(2)
N1 Mn1 Mn2 O11 -16.9(2)
O2 Mn1 Mn2 O11 172.4(2)
La2 Mn1 Mn2 O11 -126.99(14)
La1 Mn1 Mn2 O11 49.42(14)
O28 Mn1 Mn2 O5 -99.55(17)
O1 Mn1 Mn2 O5 83.77(18)
O29 Mn1 Mn2 O5 4.7(2)
N1 Mn1 Mn2 O5 163.9(2)
O2 Mn1 Mn2 O5 -6.8(2)
O11 Mn1 Mn2 O5 -179.17(19)
La2 Mn1 Mn2 O5 53.84(13)
La1 Mn1 Mn2 O5 -129.75(13)
O28 Mn1 Mn2 La2 -153.39(12)
O1 Mn1 Mn2 La2 29.93(12)
O29 Mn1 Mn2 La2 -49.10(17)
N1 Mn1 Mn2 La2 110.08(19)
O2 Mn1 Mn2 La2 -60.64(16)
O11 Mn1 Mn2 La2 126.99(14)
La1 Mn1 Mn2 La2 176.41(2)
O28 Mn1 Mn2 La1 30.20(12)
O1 Mn1 Mn2 La1 -146.48(12)
O29 Mn1 Mn2 La1 134.49(17)
N1 Mn1 Mn2 La1 -66.33(19)
O2 Mn1 Mn2 La1 122.95(16)
O11 Mn1 Mn2 La1 -49.42(14)
La2 Mn1 Mn2 La1 -176.41(2)
O1 La2 Mn2 O30 -74.0(2)
O4 La2 Mn2 O30 -173.1(3)
O24 La2 Mn2 O30 111.1(2)
O29 La2 Mn2 O30 -10.6(2)
O23 La2 Mn2 O30 -81.2(3)
O20 La2 Mn2 O30 3.6(2)
O18 La2 Mn2 O30 46.7(2)
O21 La2 Mn2 O30 94.4(3)
O25 La2 Mn2 O30 175.3(2)
O27 La2 Mn2 O30 -136.9(2)
N10 La2 Mn2 O30 22(2)
N11 La2 Mn2 O30 25.7(2)
O1 La2 Mn2 O4 99.1(2)
O24 La2 Mn2 O4 -75.7(2)
O29 La2 Mn2 O4 162.6(2)
O23 La2 Mn2 O4 92.0(3)
O20 La2 Mn2 O4 176.8(2)
O18 La2 Mn2 O4 -140.2(2)
O21 La2 Mn2 O4 -92.5(3)
O25 La2 Mn2 O4 -11.56(19)
O27 La2 Mn2 O4 36.27(19)
N10 La2 Mn2 O4 -165(2)
N11 La2 Mn2 O4 -161.2(2)
O1 La2 Mn2 O29 -63.44(17)
O4 La2 Mn2 O29 -162.6(2)
O24 La2 Mn2 O29 121.72(18)
O23 La2 Mn2 O29 -70.6(3)
O20 La2 Mn2 O29 14.21(18)
O18 La2 Mn2 O29 57.27(17)
O21 La2 Mn2 O29 105.0(3)
O25 La2 Mn2 O29 -174.11(17)
O27 La2 Mn2 O29 -126.28(17)
N10 La2 Mn2 O29 33(2)
N11 La2 Mn2 O29 36.24(18)
O1 La2 Mn2 N2 115.61(18)
O4 La2 Mn2 N2 16.5(2)
O24 La2 Mn2 N2 -59.23(18)
O29 La2 Mn2 N2 179.1(2)
O23 La2 Mn2 N2 108.5(3)
O20 La2 Mn2 N2 -166.74(18)
O18 La2 Mn2 N2 -123.68(18)
O21 La2 Mn2 N2 -76.0(3)
O25 La2 Mn2 N2 4.94(17)
O27 La2 Mn2 N2 52.77(17)
N10 La2 Mn2 N2 -148(2)
N11 La2 Mn2 N2 -144.71(18)
O1 La2 Mn2 O11 11.16(13)
O4 La2 Mn2 O11 -88.0(2)
O24 La2 Mn2 O11 -163.68(15)
O29 La2 Mn2 O11 74.59(18)
O23 La2 Mn2 O11 4.0(3)
O20 La2 Mn2 O11 88.80(15)
O18 La2 Mn2 O11 131.87(14)
O21 La2 Mn2 O11 179.6(3)
O25 La2 Mn2 O11 -99.51(13)
O27 La2 Mn2 O11 -51.69(13)
N10 La2 Mn2 O11 107(2)
N11 La2 Mn2 O11 110.83(14)
O1 La2 Mn2 O5 -159.85(14)
O4 La2 Mn2 O5 101.0(2)
O24 La2 Mn2 O5 25.31(15)
O29 La2 Mn2 O5 -96.41(18)
O23 La2 Mn2 O5 -167.0(3)
O20 La2 Mn2 O5 -82.20(15)
O18 La2 Mn2 O5 -39.14(15)
O21 La2 Mn2 O5 8.6(3)
O25 La2 Mn2 O5 89.48(14)
O27 La2 Mn2 O5 137.31(14)
N10 La2 Mn2 O5 -64(2)
N11 La2 Mn2 O5 -60.17(15)
O1 La2 Mn2 Mn1 -23.29(9)
O4 La2 Mn2 Mn1 -122.41(18)
O24 La2 Mn2 Mn1 161.87(11)
O29 La2 Mn2 Mn1 40.15(14)
O23 La2 Mn2 Mn1 -30.4(3)
O20 La2 Mn2 Mn1 54.35(11)
O18 La2 Mn2 Mn1 97.42(10)
O21 La2 Mn2 Mn1 145.1(2)
O25 La2 Mn2 Mn1 -133.96(8)
O27 La2 Mn2 Mn1 -86.14(9)
N10 La2 Mn2 Mn1 73(2)
N11 La2 Mn2 Mn1 76.39(10)
O1 La2 Mn2 La1 -19.11(10)
O4 La2 Mn2 La1 -118.22(18)
O24 La2 Mn2 La1 166.05(11)
O29 La2 Mn2 La1 44.33(14)
O23 La2 Mn2 La1 -26.2(3)
O20 La2 Mn2 La1 58.54(11)
O18 La2 Mn2 La1 101.60(10)
O21 La2 Mn2 La1 149.3(2)
O25 La2 Mn2 La1 -129.78(9)
O27 La2 Mn2 La1 -81.95(9)
N10 La2 Mn2 La1 77(2)
N11 La2 Mn2 La1 80.57(10)
O28 La1 Mn2 O30 99.4(2)
O11 La1 Mn2 O30 172.7(2)
O9 La1 Mn2 O30 -31.6(2)
O12 La1 Mn2 O30 -103.4(2)
O17 La1 Mn2 O30 130.2(2)
O10 La1 Mn2 O30 40.8(2)
O14 La1 Mn2 O30 -102.2(2)
O15 La1 Mn2 O30 20.1(3)
N5 La1 Mn2 O30 -168.3(2)
N8 La1 Mn2 O30 -102.6(2)
Mn4 La1 Mn2 O30 71.14(18)
O30 La1 Mn2 O4 176.5(2)
O28 La1 Mn2 O4 -84.08(19)
O11 La1 Mn2 O4 -10.8(2)
O9 La1 Mn2 O4 144.94(19)
O12 La1 Mn2 O4 73.14(19)
O17 La1 Mn2 O4 -53.3(2)
O10 La1 Mn2 O4 -142.70(19)
O14 La1 Mn2 O4 74.3(2)
O15 La1 Mn2 O4 -163.4(3)
N5 La1 Mn2 O4 8.20(19)
N8 La1 Mn2 O4 73.90(19)
Mn4 La1 Mn2 O4 -112.35(17)
O30 La1 Mn2 O29 -96.9(2)
O28 La1 Mn2 O29 2.55(13)
O11 La1 Mn2 O29 75.85(18)
O9 La1 Mn2 O29 -128.42(14)
O12 La1 Mn2 O29 159.78(14)
O17 La1 Mn2 O29 33.36(19)
O10 La1 Mn2 O29 -56.06(14)
O14 La1 Mn2 O29 160.93(15)
O15 La1 Mn2 O29 -76.8(3)
N5 La1 Mn2 O29 94.84(14)
N8 La1 Mn2 O29 160.53(14)
Mn4 La1 Mn2 O29 -25.71(11)
O30 La1 Mn2 N2 91.2(2)
O28 La1 Mn2 N2 -169.40(15)
O11 La1 Mn2 N2 -96.10(19)
O9 La1 Mn2 N2 59.63(15)
O12 La1 Mn2 N2 -12.18(16)
O17 La1 Mn2 N2 -138.6(2)
O10 La1 Mn2 N2 131.99(15)
O14 La1 Mn2 N2 -11.02(17)
O15 La1 Mn2 N2 111.3(3)
N5 La1 Mn2 N2 -77.11(16)
N8 La1 Mn2 N2 -11.42(15)
Mn4 La1 Mn2 N2 162.33(13)
O30 La1 Mn2 O11 -172.7(2)
O28 La1 Mn2 O11 -73.30(17)
O9 La1 Mn2 O11 155.73(17)
O12 La1 Mn2 O11 83.92(17)
O17 La1 Mn2 O11 -42.5(2)
O10 La1 Mn2 O11 -131.91(17)
O14 La1 Mn2 O11 85.08(18)
O15 La1 Mn2 O11 -152.6(3)
N5 La1 Mn2 O11 18.99(17)
N8 La1 Mn2 O11 84.68(17)
Mn4 La1 Mn2 O11 -101.57(14)
O30 La1 Mn2 O5 -9.4(2)
O28 La1 Mn2 O5 90.03(18)
O11 La1 Mn2 O5 163.3(2)
O9 La1 Mn2 O5 -40.95(18)
O12 La1 Mn2 O5 -112.75(18)
O17 La1 Mn2 O5 120.8(2)
O10 La1 Mn2 O5 31.42(18)
O14 La1 Mn2 O5 -111.59(19)
O15 La1 Mn2 O5 10.7(3)
N5 La1 Mn2 O5 -177.68(18)
N8 La1 Mn2 O5 -111.99(18)
Mn4 La1 Mn2 O5 61.76(16)
O30 La1 Mn2 Mn1 -122.49(18)
O28 La1 Mn2 Mn1 -23.08(9)
O11 La1 Mn2 Mn1 50.22(14)
O9 La1 Mn2 Mn1 -154.06(9)
O12 La1 Mn2 Mn1 134.14(10)
O17 La1 Mn2 Mn1 7.73(16)
O10 La1 Mn2 Mn1 -81.69(9)
O14 La1 Mn2 Mn1 135.30(10)
O15 La1 Mn2 Mn1 -102.4(3)
N5 La1 Mn2 Mn1 69.21(10)
N8 La1 Mn2 Mn1 134.90(9)
Mn4 La1 Mn2 Mn1 -51.35(2)
O30 La1 Mn2 La2 -126.65(18)
O28 La1 Mn2 La2 -27.24(9)
O11 La1 Mn2 La2 46.06(14)
O9 La1 Mn2 La2 -158.21(9)
O12 La1 Mn2 La2 129.99(10)
O17 La1 Mn2 La2 3.57(17)
O10 La1 Mn2 La2 -85.85(9)
O14 La1 Mn2 La2 131.15(11)
O15 La1 Mn2 La2 -106.6(3)
N5 La1 Mn2 La2 65.05(10)
N8 La1 Mn2 La2 130.74(9)
Mn4 La1 Mn2 La2 -55.50(3)
O28 La1 Mn3 O30 -95.2(2)
O11 La1 Mn3 O30 -30.8(2)
O9 La1 Mn3 O30 104.8(2)
O12 La1 Mn3 O30 41.4(2)
O17 La1 Mn3 O30 -149.3(2)
O10 La1 Mn3 O30 -160.2(2)
O14 La1 Mn3 O30 87.7(2)
O15 La1 Mn3 O30 164.3(2)
N5 La1 Mn3 O30 -26.5(3)
N8 La1 Mn3 O30 61.6(2)
Mn4 La1 Mn3 O30 -120.97(18)
O30 La1 Mn3 O8 -101.6(2)
O28 La1 Mn3 O8 163.27(15)
O11 La1 Mn3 O8 -132.41(15)
O9 La1 Mn3 O8 3.18(16)
O12 La1 Mn3 O8 -60.15(16)
O17 La1 Mn3 O8 109.16(17)
O10 La1 Mn3 O8 98.26(17)
O14 La1 Mn3 O8 -13.90(17)
O15 La1 Mn3 O8 62.72(16)
N5 La1 Mn3 O8 -128.1(2)
N8 La1 Mn3 O8 -39.94(16)
Mn4 La1 Mn3 O8 137.46(13)
O30 La1 Mn3 O7 91.0(2)
O28 La1 Mn3 O7 -4.14(14)
O11 La1 Mn3 O7 60.18(14)
O9 La1 Mn3 O7 -164.23(15)
O12 La1 Mn3 O7 132.44(15)
O17 La1 Mn3 O7 -58.25(16)
O10 La1 Mn3 O7 -69.15(17)
O14 La1 Mn3 O7 178.69(16)
O15 La1 Mn3 O7 -104.69(15)
N5 La1 Mn3 O7 64.5(2)
N8 La1 Mn3 O7 152.65(16)
Mn4 La1 Mn3 O7 -29.95(11)
O30 La1 Mn3 N3 172.3(3)
O28 La1 Mn3 N3 77.1(2)
O11 La1 Mn3 N3 141.5(2)
O9 La1 Mn3 N3 -82.9(3)
O12 La1 Mn3 N3 -146.3(2)
O17 La1 Mn3 N3 23.0(3)
O10 La1 Mn3 N3 12.1(3)
O14 La1 Mn3 N3 -100.0(3)
O15 La1 Mn3 N3 -23.4(3)
N5 La1 Mn3 N3 145.8(3)
N8 La1 Mn3 N3 -126.1(3)
Mn4 La1 Mn3 N3 51.3(2)
O30 La1 Mn3 O6 -11.3(3)
O28 La1 Mn3 O6 -106.4(2)
O11 La1 Mn3 O6 -42.1(2)
O9 La1 Mn3 O6 93.5(2)
O12 La1 Mn3 O6 30.2(2)
O17 La1 Mn3 O6 -160.5(2)
O10 La1 Mn3 O6 -171.4(2)
O14 La1 Mn3 O6 76.4(2)
O15 La1 Mn3 O6 153.0(2)
N5 La1 Mn3 O6 -37.8(3)
N8 La1 Mn3 O6 50.4(2)
Mn4 La1 Mn3 O6 -132.24(18)
O30 La1 Mn3 O10 160.2(2)
O28 La1 Mn3 O10 65.01(15)
O11 La1 Mn3 O10 129.33(15)
O9 La1 Mn3 O10 -95.08(16)
O12 La1 Mn3 O10 -158.41(15)
O17 La1 Mn3 O10 10.91(17)
O14 La1 Mn3 O10 -112.16(17)
O15 La1 Mn3 O10 -35.54(16)
N5 La1 Mn3 O10 133.7(2)
N8 La1 Mn3 O10 -138.19(16)
Mn4 La1 Mn3 O10 39.20(12)
O30 La1 Mn4 O28 95.8(2)
O11 La1 Mn4 O28 32.08(19)
O9 La1 Mn4 O28 160.5(2)
O12 La1 Mn4 O28 79.4(3)
O17 La1 Mn4 O28 -80.61(19)
O10 La1 Mn4 O28 175.3(2)
O14 La1 Mn4 O28 -126.7(3)
O15 La1 Mn4 O28 -127.9(2)
N5 La1 Mn4 O28 -22.9(2)
N8 La1 Mn4 O28 141.5(9)
O30 La1 Mn4 O10 -79.50(18)
O28 La1 Mn4 O10 -175.3(2)
O11 La1 Mn4 O10 -143.18(18)
O9 La1 Mn4 O10 -14.79(19)
O12 La1 Mn4 O10 -95.9(3)
O17 La1 Mn4 O10 104.13(18)
O14 La1 Mn4 O10 58.1(3)
O15 La1 Mn4 O10 56.83(18)
N5 La1 Mn4 O10 161.8(2)
N8 La1 Mn4 O10 -33.8(9)
O30 La1 Mn4 O3 86.9(2)
O28 La1 Mn4 O3 -8.9(3)
O11 La1 Mn4 O3 23.2(2)
O9 La1 Mn4 O3 151.6(2)
O12 La1 Mn4 O3 70.5(3)
O17 La1 Mn4 O3 -89.5(2)
O10 La1 Mn4 O3 166.4(3)
O14 La1 Mn4 O3 -135.5(3)
O15 La1 Mn4 O3 -136.8(2)
N5 La1 Mn4 O3 -31.8(3)
N8 La1 Mn4 O3 132.6(9)
O30 La1 Mn4 N4 -90.8(2)
O28 La1 Mn4 N4 173.5(3)
O11 La1 Mn4 N4 -154.5(2)
O9 La1 Mn4 N4 -26.1(2)
O12 La1 Mn4 N4 -107.2(3)
O17 La1 Mn4 N4 92.8(2)
O10 La1 Mn4 N4 -11.3(2)
O14 La1 Mn4 N4 46.8(3)
O15 La1 Mn4 N4 45.5(2)
N5 La1 Mn4 N4 150.5(2)
N8 La1 Mn4 N4 -45.0(9)
O30 La1 Mn4 N6 -174.73(17)
O28 La1 Mn4 N6 89.5(2)
O11 La1 Mn4 N6 121.59(16)
O9 La1 Mn4 N6 -110.02(17)
O12 La1 Mn4 N6 168.9(2)
O17 La1 Mn4 N6 8.90(16)
O10 La1 Mn4 N6 -95.2(2)
O14 La1 Mn4 N6 -37.1(3)
O15 La1 Mn4 N6 -38.41(17)
N5 La1 Mn4 N6 66.58(18)
N8 La1 Mn4 N6 -129.0(9)
O30 La1 Mn4 O7 -0.74(13)
O28 La1 Mn4 O7 -96.5(2)
O11 La1 Mn4 O7 -64.42(12)
O9 La1 Mn4 O7 63.98(13)
O12 La1 Mn4 O7 -17.1(2)
O17 La1 Mn4 O7 -177.11(13)
O10 La1 Mn4 O7 78.76(19)
O14 La1 Mn4 O7 136.8(2)
O15 La1 Mn4 O7 135.59(13)
N5 La1 Mn4 O7 -119.43(15)
N8 La1 Mn4 O7 45.0(9)
O28 Mn1 O1 C6 57(3)
O29 Mn1 O1 C6 -175.0(4)
N1 Mn1 O1 C6 11.5(4)
O2 Mn1 O1 C6 -79.1(4)
O11 Mn1 O1 C6 104.9(4)
Mn2 Mn1 O1 C6 147.2(4)
La2 Mn1 O1 C6 -169.5(5)
La1 Mn1 O1 C6 99.0(4)
O28 Mn1 O1 La2 -133(3)
O29 Mn1 O1 La2 -5.42(17)
N1 Mn1 O1 La2 -179.0(2)
O2 Mn1 O1 La2 90.42(19)
O11 Mn1 O1 La2 -85.55(17)
Mn2 Mn1 O1 La2 -43.23(14)
La1 Mn1 O1 La2 -91.52(19)
O4 La2 O1 C6 -122.7(5)
O24 La2 O1 C6 -142.9(4)
O29 La2 O1 C6 172.1(5)
O23 La2 O1 C6 23.9(5)
O20 La2 O1 C6 92.9(5)
O18 La2 O1 C6 129.8(5)
O21 La2 O1 C6 33.4(5)
O25 La2 O1 C6 -53.2(5)
O27 La2 O1 C6 -48.4(5)
N10 La2 O1 C6 31.3(5)
N11 La2 O1 C6 110.9(5)
O4 La2 O1 Mn1 69.97(18)
O24 La2 O1 Mn1 49.7(4)
O29 La2 O1 Mn1 4.72(15)
O23 La2 O1 Mn1 -143.4(2)
O20 La2 O1 Mn1 -74.44(19)
O18 La2 O1 Mn1 -37.5(2)
O21 La2 O1 Mn1 -133.96(18)
O25 La2 O1 Mn1 139.46(16)
O27 La2 O1 Mn1 144.2(2)
N10 La2 O1 Mn1 -136.05(18)
N11 La2 O1 Mn1 -56.4(2)
O28 Mn1 O2 C7 29.3(5)
O1 Mn1 O2 C7 -153.0(5)
O29 Mn1 O2 C7 -68.7(5)
N1 Mn1 O2 C7 125.0(5)
O11 Mn1 O2 C7 -10.4(17)
Mn2 Mn1 O2 C7 -61.5(6)
La2 Mn1 O2 C7 -112.5(5)
La1 Mn1 O2 C7 28.7(6)
O28 Mn4 O3 C7 -4.2(6)
O10 Mn4 O3 C7 131.1(8)
N4 Mn4 O3 C7 179.9(5)
N6 Mn4 O3 C7 -96.9(5)
O7 Mn4 O3 C7 89.1(5)
La1 Mn4 O3 C7 1.8(7)
O30 Mn2 O4 C15 -69.2(19)
O29 Mn2 O4 C15 176.7(4)
N2 Mn2 O4 C15 -1.4(4)
O11 Mn2 O4 C15 -101.3(4)
O5 Mn2 O4 C15 90.3(4)
Mn1 Mn2 O4 C15 -146.2(4)
La2 Mn2 O4 C15 164.3(5)
La1 Mn2 O4 C15 -93.8(4)
O30 Mn2 O4 La2 126.5(18)
O29 Mn2 O4 La2 12.33(16)
N2 Mn2 O4 La2 -165.77(19)
O11 Mn2 O4 La2 94.33(16)
O5 Mn2 O4 La2 -74.06(17)
Mn1 Mn2 O4 La2 49.44(13)
La1 Mn2 O4 La2 101.84(16)
O1 La2 O4 C15 124.2(5)
O24 La2 O4 C15 -66.2(4)
O29 La2 O4 C15 -172.5(5)
O23 La2 O4 C15 60.6(5)
O20 La2 O4 C15 -166.5(4)
O18 La2 O4 C15 -118.9(4)
O21 La2 O4 C15 -25.8(5)
O25 La2 O4 C15 6.8(4)
O27 La2 O4 C15 56.6(4)
N10 La2 O4 C15 15.8(7)
N11 La2 O4 C15 -138.0(4)
O1 La2 O4 Mn2 -74.16(17)
O24 La2 O4 Mn2 95.45(19)
O29 La2 O4 Mn2 -10.85(14)
O23 La2 O4 Mn2 -137.8(2)
O20 La2 O4 Mn2 -4.9(3)
O18 La2 O4 Mn2 42.7(2)
O21 La2 O4 Mn2 135.8(2)
O25 La2 O4 Mn2 168.47(19)
O27 La2 O4 Mn2 -141.82(19)
N10 La2 O4 Mn2 177.5(3)
N11 La2 O4 Mn2 23.6(2)
O30 Mn2 O5 C16 -2.3(5)
O4 Mn2 O5 C16 179.6(5)
O29 Mn2 O5 C16 93.8(5)
N2 Mn2 O5 C16 -99.5(5)
O11 Mn2 O5 C16 88.0(9)
Mn1 Mn2 O5 C16 90.9(5)
La2 Mn2 O5 C16 138.8(5)
La1 Mn2 O5 C16 3.7(6)
O30 Mn3 O6 C16 47.6(5)
O8 Mn3 O6 C16 142.0(5)
O7 Mn3 O6 C16 -47.4(5)
N3 Mn3 O6 C16 -127.7(5)
O10 Mn3 O6 C16 -56.7(15)
La1 Mn3 O6 C16 54.7(6)
O30 Mn3 O7 C24 -156.3(4)
O8 Mn3 O7 C24 72.7(9)
N3 Mn3 O7 C24 25.3(4)
O6 Mn3 O7 C24 -58.8(4)
O10 Mn3 O7 C24 120.1(4)
La1 Mn3 O7 C24 164.5(3)
O30 Mn3 O7 Mn4 78.19(16)
O8 Mn3 O7 Mn4 -52.7(8)
N3 Mn3 O7 Mn4 -100.16(18)
O6 Mn3 O7 Mn4 175.71(15)
O10 Mn3 O7 Mn4 -5.41(13)
La1 Mn3 O7 Mn4 39.04(12)
O28 Mn4 O7 C24 155.2(4)
O10 Mn4 O7 C24 -117.0(4)
O3 Mn4 O7 C24 54.3(4)
N4 Mn4 O7 C24 -35.6(4)
N6 Mn4 O7 C24 -54.4(17)
La1 Mn4 O7 C24 -163.5(4)
O28 Mn4 O7 Mn3 -80.88(17)
O10 Mn4 O7 Mn3 6.89(16)
O3 Mn4 O7 Mn3 178.26(18)
N4 Mn4 O7 Mn3 88.29(19)
N6 Mn4 O7 Mn3 69.5(16)
La1 Mn4 O7 Mn3 -39.55(13)
O30 Mn3 O8 C25 -36.2(5)
O7 Mn3 O8 C25 94.7(9)
N3 Mn3 O8 C25 141.4(5)
O6 Mn3 O8 C25 -133.5(5)
O10 Mn3 O8 C25 48.6(5)
La1 Mn3 O8 C25 2.0(5)
O30 La1 O9 C25 15.8(5)
O28 La1 O9 C25 -38.1(6)
O11 La1 O9 C25 49.0(6)
O12 La1 O9 C25 102.3(6)
O17 La1 O9 C25 -136.2(5)
O10 La1 O9 C25 -58.5(5)
O14 La1 O9 C25 153.5(6)
O15 La1 O9 C25 -132.6(6)
N5 La1 O9 C25 133.9(5)
N8 La1 O9 C25 127.5(6)
Mn4 La1 O9 C25 -50.3(6)
O28 Mn4 O10 C33 -152.7(4)
O3 Mn4 O10 C33 71.0(9)
N4 Mn4 O10 C33 21.5(4)
N6 Mn4 O10 C33 -60.7(4)
O7 Mn4 O10 C33 113.6(4)
La1 Mn4 O10 C33 -149.6(4)
O28 Mn4 O10 Mn3 88.25(16)
O3 Mn4 O10 Mn3 -48.0(8)
N4 Mn4 O10 Mn3 -97.59(18)
N6 Mn4 O10 Mn3 -179.73(17)
O7 Mn4 O10 Mn3 -5.39(13)
La1 Mn4 O10 Mn3 91.40(15)
O28 Mn4 O10 La1 -3.15(16)
O3 Mn4 O10 La1 -139.4(7)
N4 Mn4 O10 La1 171.01(19)
N6 Mn4 O10 La1 88.87(18)
O7 Mn4 O10 La1 -96.79(14)
O30 Mn3 O10 C33 149.9(4)
O8 Mn3 O10 C33 56.1(4)
O7 Mn3 O10 C33 -114.7(4)
N3 Mn3 O10 C33 -34.6(4)
O6 Mn3 O10 C33 -105.2(13)
La1 Mn3 O10 C33 137.5(4)
O30 Mn3 O10 Mn4 -88.81(17)
O8 Mn3 O10 Mn4 177.44(17)
O7 Mn3 O10 Mn4 6.66(16)
N3 Mn3 O10 Mn4 86.7(2)
O6 Mn3 O10 Mn4 16.1(13)
La1 Mn3 O10 Mn4 -101.21(17)
O30 Mn3 O10 La1 12.39(14)
O8 Mn3 O10 La1 -81.36(15)
O7 Mn3 O10 La1 107.86(14)
N3 Mn3 O10 La1 -172.11(17)
O6 Mn3 O10 La1 117.4(12)
O30 La1 O10 C33 -129.9(5)
O28 La1 O10 C33 143.4(5)
O11 La1 O10 C33 -178.2(5)
O9 La1 O10 C33 -54.4(5)
O12 La1 O10 C33 -85.0(5)
O17 La1 O10 C33 68.0(5)
O14 La1 O10 C33 -12.3(5)
O15 La1 O10 C33 23.4(5)
N5 La1 O10 C33 108.1(5)
N8 La1 O10 C33 -45.2(6)
Mn4 La1 O10 C33 140.7(6)
O30 La1 O10 Mn4 89.41(16)
O28 La1 O10 Mn4 2.63(13)
O11 La1 O10 Mn4 41.10(19)
O9 La1 O10 Mn4 164.89(19)
O12 La1 O10 Mn4 134.29(18)
O17 La1 O10 Mn4 -72.73(16)
O14 La1 O10 Mn4 -153.02(15)
O15 La1 O10 Mn4 -117.36(18)
N5 La1 O10 Mn4 -32.6(3)
N8 La1 O10 Mn4 174.12(17)
O30 La1 O10 Mn3 -9.71(11)
O28 La1 O10 Mn3 -96.49(14)
O11 La1 O10 Mn3 -58.01(15)
O9 La1 O10 Mn3 65.77(12)
O12 La1 O10 Mn3 35.2(2)
O17 La1 O10 Mn3 -171.85(13)
O14 La1 O10 Mn3 107.86(16)
O15 La1 O10 Mn3 143.52(15)
N5 La1 O10 Mn3 -131.8(2)
N8 La1 O10 Mn3 75.0(2)
Mn4 La1 O10 Mn3 -99.12(17)
O30 Mn2 O11 C41 -140.5(4)
O4 Mn2 O11 C41 36.7(4)
O29 Mn2 O11 C41 122.1(4)
N2 Mn2 O11 C41 -44.4(4)
O5 Mn2 O11 C41 127.9(7)
Mn1 Mn2 O11 C41 124.5(4)
La2 Mn2 O11 C41 78.4(4)
La1 Mn2 O11 C41 -135.8(4)
O30 Mn2 O11 Mn1 95.06(15)
O4 Mn2 O11 Mn1 -87.80(15)
O29 Mn2 O11 Mn1 -2.39(12)
N2 Mn2 O11 Mn1 -168.92(15)
O5 Mn2 O11 Mn1 3.4(8)
La2 Mn2 O11 Mn1 -46.11(11)
La1 Mn2 O11 Mn1 99.73(15)
O30 Mn2 O11 La1 -4.67(15)
O4 Mn2 O11 La1 172.47(15)
O29 Mn2 O11 La1 -102.12(15)
N2 Mn2 O11 La1 91.35(17)
O5 Mn2 O11 La1 -96.3(7)
Mn1 Mn2 O11 La1 -99.73(15)
La2 Mn2 O11 La1 -145.84(10)
O28 Mn1 O11 C41 138.6(4)
O1 Mn1 O11 C41 -38.9(4)
O29 Mn1 O11 C41 -122.2(4)
N1 Mn1 O11 C41 43.5(4)
O2 Mn1 O11 C41 179(67)
Mn2 Mn1 O11 C41 -124.7(4)
La2 Mn1 O11 C41 -79.2(3)
La1 Mn1 O11 C41 135.4(4)
O28 Mn1 O11 Mn2 -96.71(16)
O1 Mn1 O11 Mn2 85.77(16)
O29 Mn1 O11 Mn2 2.46(13)
N1 Mn1 O11 Mn2 168.19(16)
O2 Mn1 O11 Mn2 -56.6(14)
La2 Mn1 O11 Mn2 45.41(11)
La1 Mn1 O11 Mn2 -99.95(15)
O28 Mn1 O11 La1 3.24(15)
O1 Mn1 O11 La1 -174.28(14)
O29 Mn1 O11 La1 102.41(15)
N1 Mn1 O11 La1 -91.85(17)
O2 Mn1 O11 La1 43.3(14)
Mn2 Mn1 O11 La1 99.95(15)
La2 Mn1 O11 La1 145.37(10)
O30 La1 O11 C41 137.0(4)
O28 La1 O11 C41 -135.2(4)
O9 La1 O11 C41 102.1(4)
O12 La1 O11 C41 48.4(4)
O17 La1 O11 C41 -73.0(4)
O10 La1 O11 C41 -172.1(4)
O14 La1 O11 C41 19.3(4)
O15 La1 O11 C41 -73.7(5)
N5 La1 O11 C41 -25.1(4)
N8 La1 O11 C41 34.4(4)
Mn4 La1 O11 C41 -151.7(4)
O30 La1 O11 Mn2 3.84(12)
O28 La1 O11 Mn2 91.61(15)
O9 La1 O11 Mn2 -31.0(2)
O12 La1 O11 Mn2 -84.75(15)
O17 La1 O11 Mn2 153.82(14)
O10 La1 O11 Mn2 54.72(17)
O14 La1 O11 Mn2 -113.90(15)
O15 La1 O11 Mn2 153.2(3)
N5 La1 O11 Mn2 -158.3(2)
N8 La1 O11 Mn2 -98.80(15)
Mn4 La1 O11 Mn2 75.12(12)
O30 La1 O11 Mn1 -90.38(15)
O28 La1 O11 Mn1 -2.61(12)
O9 La1 O11 Mn1 -125.27(14)
O12 La1 O11 Mn1 -178.97(16)
O17 La1 O11 Mn1 59.60(17)
O10 La1 O11 Mn1 -39.51(17)
O14 La1 O11 Mn1 151.88(13)
O15 La1 O11 Mn1 58.9(4)
N5 La1 O11 Mn1 107.51(17)
N8 La1 O11 Mn1 166.98(14)
Mn4 La1 O11 Mn1 -19.11(11)
O30 La1 O12 N8 150.2(3)
O28 La1 O12 N8 -148.7(3)
O11 La1 O12 N8 -143.8(3)
O9 La1 O12 N8 77.9(3)
O17 La1 O12 N8 -38.2(3)
O10 La1 O12 N8 108.2(3)
O14 La1 O12 N8 -0.5(3)
O15 La1 O12 N8 16.8(3)
N5 La1 O12 N8 -78.8(3)
Mn4 La1 O12 N8 166.0(2)
O30 La1 O14 N8 -35.0(3)
O28 La1 O14 N8 117.8(4)
O11 La1 O14 N8 38.8(3)
O9 La1 O14 N8 -84.7(3)
O12 La1 O14 N8 0.5(3)
O17 La1 O14 N8 150.2(3)
O10 La1 O14 N8 -127.2(3)
O15 La1 O14 N8 -163.0(3)
N5 La1 O14 N8 80.5(3)
Mn4 La1 O14 N8 -164.3(2)
O30 La1 O15 N7 140.6(3)
O28 La1 O15 N7 54.4(3)
O11 La1 O15 N7 -0.9(6)
O9 La1 O15 N7 -177.4(4)
O12 La1 O15 N7 -115.7(3)
O17 La1 O15 N7 -1.7(3)
O10 La1 O15 N7 105.7(3)
O14 La1 O15 N7 -101.9(3)
N5 La1 O15 N7 -43.6(4)
N8 La1 O15 N7 -108.9(3)
Mn4 La1 O15 N7 77.6(3)
O30 La1 O17 N7 -100.6(4)
O28 La1 O17 N7 -122.5(4)
O11 La1 O17 N7 -178.0(3)
O9 La1 O17 N7 6.5(4)
O12 La1 O17 N7 97.7(4)
O10 La1 O17 N7 -62.2(3)
O14 La1 O17 N7 70.1(3)
O15 La1 O17 N7 1.7(3)
N5 La1 O17 N7 137.9(4)
N8 La1 O17 N7 82.4(3)
Mn4 La1 O17 N7 -93.1(3)
O1 La2 O18 N11 -50.5(4)
O4 La2 O18 N11 -140.6(3)
O24 La2 O18 N11 162.7(4)
O29 La2 O18 N11 -90.0(3)
O23 La2 O18 N11 39.7(4)
O20 La2 O18 N11 2.0(3)
O21 La2 O18 N11 78.6(3)
O25 La2 O18 N11 133.0(3)
O27 La2 O18 N11 109.5(17)
N10 La2 O18 N11 57.8(4)
O1 La2 O20 N11 133.4(3)
O4 La2 O20 N11 65.4(4)
O24 La2 O20 N11 -20.6(3)
O29 La2 O20 N11 70.8(3)
O23 La2 O20 N11 -143.2(4)
O18 La2 O20 N11 -2.0(3)
O21 La2 O20 N11 -90.3(3)
O25 La2 O20 N11 -104.0(3)
O27 La2 O20 N11 -176.0(3)
N10 La2 O20 N11 -115.8(4)
O1 La2 O21 N10 -4.9(4)
O4 La2 O21 N10 134.6(4)
O24 La2 O21 N10 173.3(4)
O29 La2 O21 N10 -102.4(4)
O23 La2 O21 N10 7.5(3)
O20 La2 O21 N10 -69.9(4)
O18 La2 O21 N10 -120.7(4)
O25 La2 O21 N10 101.4(4)
O27 La2 O21 N10 61.7(4)
N11 La2 O21 N10 -95.8(4)
O1 La2 O23 N10 163.3(4)
O4 La2 O23 N10 -133.3(4)
O24 La2 O23 N10 -24.8(4)
O29 La2 O23 N10 124.0(4)
O20 La2 O23 N10 75.9(4)
O18 La2 O23 N10 46.1(4)
O21 La2 O23 N10 -7.2(4)
O25 La2 O23 N10 -81.3(4)
O27 La2 O23 N10 -129.3(4)
N11 La2 O23 N10 61.4(4)
O1 La2 O25 N9 2.4(3)
O4 La2 O25 N9 75.4(3)
O24 La2 O25 N9 150.6(3)
O29 La2 O25 N9 76.3(3)
O23 La2 O25 N9 -74.9(3)
O20 La2 O25 N9 -111.4(3)
O18 La2 O25 N9 179.0(3)
O21 La2 O25 N9 -125.0(3)
O27 La2 O25 N9 -3.5(3)
N10 La2 O25 N9 -100.6(3)
N11 La2 O25 N9 -152.1(3)
O1 La2 O27 N9 -170.5(4)
O4 La2 O27 N9 -82.6(3)
O24 La2 O27 N9 -22.8(4)
O29 La2 O27 N9 -131.2(3)
O23 La2 O27 N9 99.9(3)
O20 La2 O27 N9 132.2(3)
O18 La2 O27 N9 28.7(19)
O21 La2 O27 N9 59.1(3)
O25 La2 O27 N9 3.6(3)
N10 La2 O27 N9 80.5(3)
N11 La2 O27 N9 128.0(4)
O10 Mn4 O28 Mn1 -139.0(3)
O3 Mn4 O28 Mn1 32.1(3)
N4 Mn4 O28 Mn1 -169.0(8)
N6 Mn4 O28 Mn1 125.0(3)
O7 Mn4 O28 Mn1 -58.2(3)
La1 Mn4 O28 Mn1 -142.4(3)
O10 Mn4 O28 La1 3.46(17)
O3 Mn4 O28 La1 174.48(17)
N4 Mn4 O28 La1 -26.6(10)
N6 Mn4 O28 La1 -92.6(2)
O7 Mn4 O28 La1 84.28(16)
O1 Mn1 O28 Mn4 -174(3)
O29 Mn1 O28 Mn4 58.0(3)
N1 Mn1 O28 Mn4 -129.0(3)
O2 Mn1 O28 Mn4 -38.2(3)
O11 Mn1 O28 Mn4 137.5(3)
Mn2 Mn1 O28 Mn4 95.4(2)
La2 Mn1 O28 Mn4 55.3(3)
La1 Mn1 O28 Mn4 141.1(4)
O1 Mn1 O28 La1 45(3)
O29 Mn1 O28 La1 -83.07(18)
N1 Mn1 O28 La1 89.9(2)
O2 Mn1 O28 La1 -179.30(18)
O11 Mn1 O28 La1 -3.55(16)
Mn2 Mn1 O28 La1 -45.65(14)
La2 Mn1 O28 La1 -85.8(2)
O30 La1 O28 Mn4 -76.53(17)
O11 La1 O28 Mn4 -144.1(2)
O9 La1 O28 Mn4 -25.2(2)
O12 La1 O28 Mn4 -138.91(17)
O17 La1 O28 Mn4 93.27(18)
O10 La1 O28 Mn4 -2.88(15)
O14 La1 O28 Mn4 126.4(3)
O15 La1 O28 Mn4 54.36(19)
N5 La1 O28 Mn4 160.44(18)
N8 La1 O28 Mn4 -170.2(2)
O30 La1 O28 Mn1 71.02(18)
O11 La1 O28 Mn1 3.45(15)
O9 La1 O28 Mn1 122.34(18)
O12 La1 O28 Mn1 8.6(3)
O17 La1 O28 Mn1 -119.2(2)
O10 La1 O28 Mn1 144.7(2)
O14 La1 O28 Mn1 -86.0(3)
O15 La1 O28 Mn1 -158.09(17)
N5 La1 O28 Mn1 -52.0(2)
N8 La1 O28 Mn1 -22.6(4)
Mn4 La1 O28 Mn1 147.6(3)
O28 Mn1 O29 Mn2 77.82(18)
O1 Mn1 O29 Mn2 -99.54(18)
N1 Mn1 O29 Mn2 -74.2(7)
O2 Mn1 O29 Mn2 171.63(17)
O11 Mn1 O29 Mn2 -2.68(14)
La2 Mn1 O29 Mn2 -104.60(19)
La1 Mn1 O29 Mn2 39.40(14)
O28 Mn1 O29 La2 -177.58(15)
O1 Mn1 O29 La2 5.06(16)
N1 Mn1 O29 La2 30.4(7)
O2 Mn1 O29 La2 -83.77(16)
O11 Mn1 O29 La2 101.93(15)
Mn2 Mn1 O29 La2 104.60(19)
La1 Mn1 O29 La2 144.00(11)
O30 Mn2 O29 Mn1 -79.90(18)
O4 Mn2 O29 Mn1 95.20(18)
N2 Mn2 O29 Mn1 103.3(7)
O11 Mn2 O29 Mn1 2.79(15)
O5 Mn2 O29 Mn1 -176.04(17)
La2 Mn2 O29 Mn1 106.73(19)
La1 Mn2 O29 Mn1 -40.31(14)
O30 Mn2 O29 La2 173.37(15)
O4 Mn2 O29 La2 -11.54(15)
N2 Mn2 O29 La2 -3.5(8)
O11 Mn2 O29 La2 -103.94(15)
O5 Mn2 O29 La2 77.23(14)
Mn1 Mn2 O29 La2 -106.73(19)
La1 Mn2 O29 La2 -147.04(10)
O1 La2 O29 Mn1 -4.34(14)
O4 La2 O29 Mn1 -97.80(17)
O24 La2 O29 Mn1 -163.82(17)
O23 La2 O29 Mn1 40.9(2)
O20 La2 O29 Mn1 85.98(17)
O18 La2 O29 Mn1 136.37(19)
O21 La2 O29 Mn1 117.3(3)
O25 La2 O29 Mn1 -98.81(19)
O27 La2 O29 Mn1 -45.32(19)
N10 La2 O29 Mn1 76.2(3)
N11 La2 O29 Mn1 110.60(18)
O1 La2 O29 Mn2 103.20(17)
O4 La2 O29 Mn2 9.74(13)
O24 La2 O29 Mn2 -56.28(16)
O23 La2 O29 Mn2 148.42(16)
O20 La2 O29 Mn2 -166.48(17)
O18 La2 O29 Mn2 -116.09(17)
O21 La2 O29 Mn2 -135.2(2)
O25 La2 O29 Mn2 8.7(2)
O27 La2 O29 Mn2 62.22(17)
N10 La2 O29 Mn2 -176.2(2)
N11 La2 O29 Mn2 -141.87(18)
O8 Mn3 O30 Mn2 -136.5(3)
O7 Mn3 O30 Mn2 53.0(3)
N3 Mn3 O30 Mn2 71(2)
O6 Mn3 O30 Mn2 -42.8(3)
O10 Mn3 O30 Mn2 130.6(3)
La1 Mn3 O30 Mn2 145.1(4)
O8 Mn3 O30 La1 78.39(19)
O7 Mn3 O30 La1 -92.13(18)
N3 Mn3 O30 La1 -74(2)
O6 Mn3 O30 La1 172.08(18)
O10 Mn3 O30 La1 -14.47(16)
O4 Mn2 O30 Mn3 -172.7(17)
O29 Mn2 O30 Mn3 -59.0(3)
N2 Mn2 O30 Mn3 120.3(3)
O11 Mn2 O30 Mn3 -140.3(3)
O5 Mn2 O30 Mn3 28.0(3)
Mn1 Mn2 O30 Mn3 -95.6(2)
La2 Mn2 O30 Mn3 -51.4(3)
La1 Mn2 O30 Mn3 -145.4(4)
O4 Mn2 O30 La1 -27.3(19)
O29 Mn2 O30 La1 86.45(17)
N2 Mn2 O30 La1 -94.29(19)
O11 Mn2 O30 La1 5.12(16)
O5 Mn2 O30 La1 173.43(16)
Mn1 Mn2 O30 La1 49.83(14)
La2 Mn2 O30 La1 93.99(19)
O28 La1 O30 Mn3 77.59(18)
O11 La1 O30 Mn3 145.5(2)
O9 La1 O30 Mn3 -63.28(18)
O12 La1 O30 Mn3 -139.30(19)
O17 La1 O30 Mn3 55.8(3)
O10 La1 O30 Mn3 14.32(16)
O14 La1 O30 Mn3 -113.13(18)
O15 La1 O30 Mn3 -20.6(3)
N5 La1 O30 Mn3 164.18(16)
N8 La1 O30 Mn3 -127.23(18)
Mn4 La1 O30 Mn3 48.04(15)
O28 La1 O30 Mn2 -72.65(17)
O11 La1 O30 Mn2 -4.77(15)
O9 La1 O30 Mn2 146.5(2)
O12 La1 O30 Mn2 70.46(18)
O17 La1 O30 Mn2 -94.5(3)
O10 La1 O30 Mn2 -135.9(2)
O14 La1 O30 Mn2 96.63(19)
O15 La1 O30 Mn2 -170.85(15)
N5 La1 O30 Mn2 13.9(2)
N8 La1 O30 Mn2 82.53(18)
Mn4 La1 O30 Mn2 -102.20(17)
O28 Mn1 N1 C5 -179.7(4)
O1 Mn1 N1 C5 -2.1(4)
O29 Mn1 N1 C5 -27.6(9)
O2 Mn1 N1 C5 87.2(4)
O11 Mn1 N1 C5 -97.5(4)
Mn2 Mn1 N1 C5 -86.1(4)
La2 Mn1 N1 C5 -2.9(4)
La1 Mn1 N1 C5 -140.9(4)
O28 Mn1 N1 C1 -4.7(5)
O1 Mn1 N1 C1 172.9(5)
O29 Mn1 N1 C1 147.4(6)
O2 Mn1 N1 C1 -97.8(5)
O11 Mn1 N1 C1 77.6(5)
Mn2 Mn1 N1 C1 88.9(5)
La2 Mn1 N1 C1 172.1(4)
La1 Mn1 N1 C1 34.1(5)
O30 Mn2 N2 C14 175.5(4)
O4 Mn2 N2 C14 0.4(4)
O29 Mn2 N2 C14 -7.7(10)
O11 Mn2 N2 C14 90.7(4)
O5 Mn2 N2 C14 -87.8(4)
Mn1 Mn2 N2 C14 77.4(5)
La2 Mn2 N2 C14 -10.6(4)
La1 Mn2 N2 C14 135.5(4)
O30 Mn2 N2 C10 -5.0(5)
O4 Mn2 N2 C10 180.0(5)
O29 Mn2 N2 C10 171.8(6)
O11 Mn2 N2 C10 -89.8(5)
O5 Mn2 N2 C10 91.7(5)
Mn1 Mn2 N2 C10 -103.1(5)
La2 Mn2 N2 C10 168.9(4)
La1 Mn2 N2 C10 -45.0(5)
O30 Mn3 N3 C19 150.8(18)
O8 Mn3 N3 C19 -1.6(5)
O7 Mn3 N3 C19 169.2(6)
O6 Mn3 N3 C19 -94.7(5)
O10 Mn3 N3 C19 91.7(5)
La1 Mn3 N3 C19 82.8(6)
O30 Mn3 N3 C23 -33(2)
O8 Mn3 N3 C23 174.9(4)
O7 Mn3 N3 C23 -14.3(4)
O6 Mn3 N3 C23 81.7(4)
O10 Mn3 N3 C23 -91.9(4)
La1 Mn3 N3 C23 -100.8(4)
O28 Mn4 N4 C28 -159.7(8)
O10 Mn4 N4 C28 169.9(5)
O3 Mn4 N4 C28 -0.4(5)
N6 Mn4 N4 C28 -92.8(5)
O7 Mn4 N4 C28 89.2(5)
La1 Mn4 N4 C28 178.2(4)
O28 Mn4 N4 C32 19.4(12)
O10 Mn4 N4 C32 -11.0(4)
O3 Mn4 N4 C32 178.7(4)
N6 Mn4 N4 C32 86.2(4)
O7 Mn4 N4 C32 -91.7(4)
La1 Mn4 N4 C32 -2.7(5)
O30 La1 N5 C40 -6.6(4)
O28 La1 N5 C40 71.2(4)
O11 La1 N5 C40 12.7(4)
O9 La1 N5 C40 -102.6(4)
O12 La1 N5 C40 -69.7(4)
O17 La1 N5 C40 145.2(4)
O10 La1 N5 C40 101.6(4)
O14 La1 N5 C40 -122.8(4)
O15 La1 N5 C40 177.0(4)
N8 La1 N5 C40 -96.0(4)
Mn4 La1 N5 C40 82.1(4)
O30 La1 N5 C36 167.3(4)
O28 La1 N5 C36 -114.9(4)
O11 La1 N5 C36 -173.4(5)
O9 La1 N5 C36 71.3(5)
O12 La1 N5 C36 104.2(5)
O17 La1 N5 C36 -40.9(4)
O10 La1 N5 C36 -84.5(5)
O14 La1 N5 C36 51.1(4)
O15 La1 N5 C36 -9.1(5)
N8 La1 N5 C36 77.9(4)
Mn4 La1 N5 C36 -104.0(4)
O28 Mn4 N6 C34 -15(2)
O10 Mn4 N6 C34 -103(2)
O3 Mn4 N6 C34 86(2)
N4 Mn4 N6 C34 176(2)
O7 Mn4 N6 C34 -165(2)
La1 Mn4 N6 C34 -56(2)
La1 O15 N7 O16 -177.2(5)
La1 O15 N7 O17 2.9(5)
La1 O17 N7 O16 177.1(5)
La1 O17 N7 O15 -3.1(5)
La1 O12 N8 O13 -178.3(5)
La1 O12 N8 O14 0.9(5)
La1 O14 N8 O13 178.3(5)
La1 O14 N8 O12 -0.9(5)
O30 La1 N8 O13 14(12)
O28 La1 N8 O13 102(12)
O11 La1 N8 O13 79(12)
O9 La1 N8 O13 -50(12)
O12 La1 N8 O13 44(12)
O17 La1 N8 O13 -167(12)
O10 La1 N8 O13 -59(12)
O14 La1 N8 O13 -137(12)
O15 La1 N8 O13 -121(12)
N5 La1 N8 O13 135(12)
Mn4 La1 N8 O13 -30(12)
O30 La1 N8 O12 -30.2(3)
O28 La1 N8 O12 58.0(5)
O11 La1 N8 O12 34.4(3)
O9 La1 N8 O12 -94.4(3)
O17 La1 N8 O12 148.3(3)
O10 La1 N8 O12 -103.7(3)
O14 La1 N8 O12 179.0(5)
O15 La1 N8 O12 -165.0(3)
N5 La1 N8 O12 90.6(3)
Mn4 La1 N8 O12 -74.8(10)
O30 La1 N8 O14 150.7(3)
O28 La1 N8 O14 -121.1(4)
O11 La1 N8 O14 -144.6(3)
O9 La1 N8 O14 86.6(3)
O12 La1 N8 O14 -179.0(5)
O17 La1 N8 O14 -30.7(3)
O10 La1 N8 O14 77.3(4)
O15 La1 N8 O14 16.0(3)
N5 La1 N8 O14 -88.5(3)
Mn4 La1 N8 O14 106.2(9)
La2 O27 N9 O26 173.1(5)
La2 O27 N9 O25 -6.2(5)
La2 O25 N9 O26 -173.1(5)
La2 O25 N9 O27 6.3(5)
La2 O21 N10 O22 167.8(6)
La2 O21 N10 O23 -12.9(6)
La2 O23 N10 O22 -167.7(6)
La2 O23 N10 O21 13.0(6)
O1 La2 N10 O22 68(3)
O4 La2 N10 O22 171(3)
O24 La2 N10 O22 -115(3)
O29 La2 N10 O22 3(3)
O23 La2 N10 O22 86(3)
O20 La2 N10 O22 -7(3)
O18 La2 N10 O22 -51(3)
O21 La2 N10 O22 -108(3)
O25 La2 N10 O22 180(3)
O27 La2 N10 O22 133(3)
N11 La2 N10 O22 -30(3)
O1 La2 N10 O21 176.2(4)
O4 La2 N10 O21 -81.3(5)
O24 La2 N10 O21 -6.8(4)
O29 La2 N10 O21 110.9(4)
O23 La2 N10 O21 -166.6(6)
O20 La2 N10 O21 100.3(4)
O18 La2 N10 O21 56.7(4)
O25 La2 N10 O21 -72.4(4)
O27 La2 N10 O21 -119.7(4)
N11 La2 N10 O21 77.6(4)
O1 La2 N10 O23 -17.2(4)
O4 La2 N10 O23 85.3(6)
O24 La2 N10 O23 159.9(4)
O29 La2 N10 O23 -82.5(4)
O20 La2 N10 O23 -93.0(4)
O18 La2 N10 O23 -136.7(4)
O21 La2 N10 O23 166.6(6)
O25 La2 N10 O23 94.2(4)
O27 La2 N10 O23 47.0(4)
N11 La2 N10 O23 -115.7(4)
La2 O18 N11 O19 174.8(5)
La2 O18 N11 O20 -3.5(5)
La2 O20 N11 O19 -174.8(5)
La2 O20 N11 O18 3.5(5)
O1 La2 N11 O19 47(6)
O4 La2 N11 O19 -40(6)
O24 La2 N11 O19 -104(6)
O29 La2 N11 O19 -8(6)
O23 La2 N11 O19 129(6)
O20 La2 N11 O19 95(6)
O18 La2 N11 O19 -89(6)
O21 La2 N11 O19 177(6)
O25 La2 N11 O19 -156(6)
O27 La2 N11 O19 102(6)
N10 La2 N11 O19 152(6)
O1 La2 N11 O18 136.1(3)
O4 La2 N11 O18 48.7(4)
O24 La2 N11 O18 -15.6(3)
O29 La2 N11 O18 81.2(3)
O23 La2 N11 O18 -142.5(3)
O20 La2 N11 O18 -176.4(5)
O21 La2 N11 O18 -94.7(4)
O25 La2 N11 O18 -67.8(4)
O27 La2 N11 O18 -168.9(3)
N10 La2 N11 O18 -119.7(4)
O1 La2 N11 O20 -47.6(3)
O4 La2 N11 O20 -135.0(3)
O24 La2 N11 O20 160.7(3)
O29 La2 N11 O20 -102.5(3)
O23 La2 N11 O20 33.9(3)
O18 La2 N11 O20 176.4(5)
O21 La2 N11 O20 81.6(3)
O25 La2 N11 O20 108.6(3)
O27 La2 N11 O20 7.5(5)
N10 La2 N11 O20 56.6(3)
C5 N1 C1 C2 0.3(9)
Mn1 N1 C1 C2 -174.4(4)
N1 C1 C2 C3 1.6(9)
C1 C2 C3 C4 -2.2(10)
C2 C3 C4 C5 1.0(9)
C1 N1 C5 C4 -1.6(8)
Mn1 N1 C5 C4 173.7(4)
C1 N1 C5 C6 177.7(5)
Mn1 N1 C5 C6 -6.9(6)
C3 C4 C5 N1 1.0(9)
C3 C4 C5 C6 -178.3(6)
Mn1 O1 C6 C5 -17.7(6)
La2 O1 C6 C5 175.6(3)
N1 C5 C6 O1 15.6(7)
C4 C5 C6 O1 -165.1(5)
Mn1 O2 C7 O3 -10.8(9)
Mn1 O2 C7 C8 169.0(5)
Mn4 O3 C7 O2 -4.8(10)
Mn4 O3 C7 C8 175.4(5)
O2 C7 C8 C9 7.4(10)
O3 C7 C8 C9 -172.7(7)
C14 N2 C10 C11 -0.2(9)
Mn2 N2 C10 C11 -179.7(5)
N2 C10 C11 C12 0.1(10)
C10 C11 C12 C13 0.6(12)
C11 C12 C13 C14 -1.2(13)
C10 N2 C14 C13 -0.4(9)
Mn2 N2 C14 C13 179.2(5)
C10 N2 C14 C15 -179.0(5)
Mn2 N2 C14 C15 0.6(6)
C12 C13 C14 N2 1.1(11)
C12 C13 C14 C15 179.6(7)
Mn2 O4 C15 C14 2.1(6)
La2 O4 C15 C14 162.1(4)
N2 C14 C15 O4 -1.7(8)
C13 C14 C15 O4 179.8(6)
Mn2 O5 C16 O6 7.5(9)
Mn2 O5 C16 C17 -171.7(4)
Mn3 O6 C16 O5 -33.2(8)
Mn3 O6 C16 C17 146.0(5)
O5 C16 C17 C18 177.9(6)
O6 C16 C17 C18 -1.3(9)
C23 N3 C19 C20 -0.2(10)
Mn3 N3 C19 C20 176.0(6)
N3 C19 C20 C21 1.2(12)
C19 C20 C21 C22 -1.0(13)
C20 C21 C22 C23 0.0(12)
C19 N3 C23 C22 -0.9(9)
Mn3 N3 C23 C22 -177.5(5)
C19 N3 C23 C24 178.0(6)
Mn3 N3 C23 C24 1.3(6)
C21 C22 C23 N3 1.0(10)
C21 C22 C23 C24 -177.8(7)
Mn3 O7 C24 C23 -30.7(5)
Mn4 O7 C24 C23 86.4(5)
N3 C23 C24 O7 18.4(7)
C22 C23 C24 O7 -162.8(6)
La1 O9 C25 O8 19.6(9)
La1 O9 C25 C26 -160.7(4)
Mn3 O8 C25 O9 -11.2(8)
Mn3 O8 C25 C26 169.1(4)
C32 N4 C28 C29 1.4(9)
Mn4 N4 C28 C29 -179.6(5)
N4 C28 C29 C30 -0.6(10)
C28 C29 C30 C31 -0.6(11)
C29 C30 C31 C32 0.9(10)
C28 N4 C32 C31 -1.0(9)
Mn4 N4 C32 C31 179.8(5)
C28 N4 C32 C33 178.2(5)
Mn4 N4 C32 C33 -1.0(6)
C30 C31 C32 N4 -0.1(10)
C30 C31 C32 C33 -179.2(6)
Mn4 O10 C33 C32 -26.9(6)
Mn3 O10 C33 C32 84.8(5)
La1 O10 C33 C32 -163.7(4)
N4 C32 C33 O10 17.4(7)
C31 C32 C33 O10 -163.4(6)
C40 N5 C36 C37 -1.1(9)
La1 N5 C36 C37 -175.1(5)
N5 C36 C37 C38 0.8(10)
C36 C37 C38 C39 -0.9(10)
C37 C38 C39 C40 1.2(10)
C36 N5 C40 C39 1.5(8)
La1 N5 C40 C39 175.8(5)
C36 N5 C40 C41 -175.7(5)
La1 N5 C40 C41 -1.4(6)
C38 C39 C40 N5 -1.6(10)
C38 C39 C40 C41 175.5(6)
Mn2 O11 C41 C40 159.4(3)
Mn1 O11 C41 C40 -90.0(5)
La1 O11 C41 C40 34.4(6)
N5 C40 C41 O11 -19.4(7)
C39 C40 C41 O11 163.4(5)
O9 C25 C26 C27A 104(3)
O8 C25 C26 C27A -76(3)
O9 C25 C26 C27 147(3)
O8 C25 C26 C27 -33(3)
Mn4 N6 C34 C35A 133(42)
Mn4 N6 C34 C35 -10(5)

loop_
_platon_squeeze_void_nr
_platon_squeeze_void_average_x
_platon_squeeze_void_average_y
_platon_squeeze_void_average_z
_platon_squeeze_void_volume
_platon_squeeze_void_count_electrons
_platon_squeeze_void_content
1 -0.192 0.222 0.242 244 52 ' '
2 0.192 0.778 0.758 244 52 ' '
